data_7116520
loop_
_publ_author_name
'Biavardi, Elisa'
'Ugozzoli, Franco'
'Massera, Chiara'

_publ_section_title
;
 Chemoselective recognition with phosphonate cavitands: the ephedrine over
 pseudoephedrine case
;
_journal_coden_ASTM CHCOFS
_journal_issue 16
_journal_name_full
;
 Chemical Communications (Cambridge, United Kingdom)
;
_journal_page_first 3426
_journal_page_last 3429
_journal_paper_doi 10.1039/c4cc09387a
_journal_volume 51
_journal_year 2015
_chemical_absolute_configuration ad
_chemical_formula_moiety 'C68 H68 P4 O12, C10 H16 N1 O1 Cl1, 2 H2 O'
_chemical_formula_sum 'C78 H88 Cl N O15 P4'
_chemical_formula_weight 1438.82
_space_group_IT_number 1
_symmetry_cell_setting triclinic
_symmetry_space_group_name_Hall 'P 1'
_symmetry_space_group_name_H-M 'P 1'
_atom_sites_solution_hydrogens geom
_atom_sites_solution_primary direct
_atom_sites_solution_secondary difmap
_audit_creation_method SHELXL-97
_audit_update_record
;
2014-11-18 deposited with the CCDC.
2015-01-20 downloaded from the CCDC.
;
_cell_angle_alpha 66.028(2)
_cell_angle_beta 77.507(2)
_cell_angle_gamma 74.353(5)
_cell_formula_units_Z 2
_cell_length_a 15.316(2)
_cell_length_b 16.319(2)
_cell_length_c 19.612(2)
_cell_measurement_reflns_used 812
_cell_measurement_temperature 190(2)
_cell_measurement_theta_max 24.29
_cell_measurement_theta_min 1.39
_cell_volume 4281.2(9)
_computing_cell_refinement 'APEX-II (2008)'
_computing_data_collection 'APEX-II (2008)'
_computing_data_reduction 'SAINT (2008)'
_computing_structure_refinement 'SHELXL97, G. M. Sheldrick, Acta Cryst. A, 2008,A64,112-122.'
_computing_structure_solution 'SIR97 (Giacovazzo and co., 1999)'
_diffrn_ambient_temperature 190(2)
_diffrn_measured_fraction_theta_full 0.991
_diffrn_measured_fraction_theta_max 0.991
_diffrn_measurement_device_type 'Bruker APEX-II CCD area-detector'
_diffrn_measurement_method omega-scan
_diffrn_radiation_monochromator graphite
_diffrn_radiation_source 'fine-focus sealed tube'
_diffrn_radiation_type MoK\a
_diffrn_radiation_wavelength 0.71069
_diffrn_reflns_av_R_equivalents 0.0628
_diffrn_reflns_av_sigmaI/netI 0.1408
_diffrn_reflns_limit_h_max 17
_diffrn_reflns_limit_h_min -17
_diffrn_reflns_limit_k_max 18
_diffrn_reflns_limit_k_min -18
_diffrn_reflns_limit_l_max 22
_diffrn_reflns_limit_l_min -22
_diffrn_reflns_number 43263
_diffrn_reflns_theta_full 24.29
_diffrn_reflns_theta_max 24.29
_diffrn_reflns_theta_min 1.39
_diffrn_standards_decay_% 0
_diffrn_standards_interval_count 0
_diffrn_standards_interval_time 0
_diffrn_standards_number 0
_exptl_absorpt_coefficient_mu 0.176
_exptl_absorpt_correction_T_max 0.7450
_exptl_absorpt_correction_T_min 0.6442
_exptl_absorpt_correction_type multi-scan
_exptl_absorpt_process_details 'Bruker Apex-II SADABS'
_exptl_crystal_colour colourless
_exptl_crystal_density_diffrn 1.116
_exptl_crystal_density_method 'not measured'
_exptl_crystal_description prismatic
_exptl_crystal_F_000 1520
_exptl_crystal_size_max 0.13
_exptl_crystal_size_mid 0.10
_exptl_crystal_size_min 0.09
_refine_diff_density_max 0.872
_refine_diff_density_min -0.437
_refine_diff_density_rms 0.122
_refine_ls_abs_structure_details 'Flack H D (1983), Acta Cryst. A39, 876-881'
_refine_ls_abs_structure_Flack -0.22(14)
_refine_ls_extinction_coef 0.0101(12)
_refine_ls_extinction_expression Fc^*^=kFc[1+0.001xFc^2^\l^3^/sin(2\q)]^-1/4^
_refine_ls_extinction_method SHELXL
_refine_ls_goodness_of_fit_ref 1.056
_refine_ls_hydrogen_treatment constr
_refine_ls_matrix_type full
_refine_ls_number_parameters 1593
_refine_ls_number_reflns 27219
_refine_ls_number_restraints 11
_refine_ls_restrained_S_all 1.056
_refine_ls_R_factor_all 0.2142
_refine_ls_R_factor_gt 0.1210
_refine_ls_shift/su_max 0.005
_refine_ls_shift/su_mean 0.000
_refine_ls_structure_factor_coef Fsqd
_refine_ls_weighting_details 'calc w=1/[\s^2^(Fo^2^)+(0.2000P)^2^+0.0000P] where P=(Fo^2^+2Fc^2^)/3'
_refine_ls_weighting_scheme calc
_refine_ls_wR_factor_gt 0.3039
_refine_ls_wR_factor_ref 0.3714
_reflns_number_gt 12476
_reflns_number_total 27219
_reflns_threshold_expression >2sigma(I)
_cod_data_source_file c4cc09387a2.cif
_cod_data_source_block pseudoen
_cod_original_sg_symbol_H-M P1
_cod_database_code 7116520

loop_
_symmetry_equiv_pos_as_xyz
'x, y, z'

loop_
_atom_site_label
_atom_site_type_symbol
_atom_site_fract_x
_atom_site_fract_y
_atom_site_fract_z
_atom_site_U_iso_or_equiv
_atom_site_adp_type
_atom_site_occupancy
_atom_site_symmetry_multiplicity
_atom_site_calc_flag
_atom_site_refinement_flags
P1A P 0.2561(2) 0.6250(2) 0.95862(18) 0.0575(9) Uani 1 1 d .
P1B P 0.0226(2) 0.5765(3) 1.26997(19) 0.0708(11) Uani 1 1 d .
P1C P 0.3207(3) 0.7101(3) 1.3731(2) 0.0724(11) Uani 1 1 d .
P1D P 0.5611(2) 0.7597(2) 1.04947(18) 0.0578(9) Uani 1 1 d .
P1E P -0.0739(2) 0.3434(3) 1.0001(2) 0.0625(10) Uani 1 1 d .
P1F P -0.3800(2) 0.2302(2) 0.89645(18) 0.0554(9) Uani 1 1 d .
P1G P -0.1142(2) 0.2929(3) 0.5690(2) 0.0831(14) Uani 1 1 d .
P1H P 0.1768(2) 0.4166(3) 0.6742(2) 0.0713(12) Uani 1 1 d .
O1A O 0.3623(5) 0.5926(6) 0.9387(4) 0.054(2) Uani 1 1 d .
O2A O 0.2163(5) 0.5341(5) 0.9994(4) 0.055(2) Uani 1 1 d .
O3A O 0.2338(6) 0.6858(7) 1.0013(5) 0.070(3) Uani 1 1 d .
O1B O 0.0407(5) 0.4949(6) 1.2408(4) 0.064(2) Uani 1 1 d .
O2B O 0.0564(6) 0.5273(7) 1.3517(4) 0.079(3) Uani 1 1 d .
O3B O 0.0662(6) 0.6529(6) 1.2198(5) 0.069(2) Uani 1 1 d .
O1C O 0.2776(6) 0.6215(6) 1.4284(5) 0.071(3) Uani 1 1 d .
O2C O 0.4256(6) 0.6751(6) 1.3669(5) 0.065(2) Uani 1 1 d .
O3C O 0.2833(7) 0.7570(7) 1.3017(5) 0.087(3) Uani 1 1 d .
O1D O 0.6064(5) 0.7109(5) 1.1242(4) 0.051(2) Uani 1 1 d .
O2D O 0.5891(5) 0.6865(5) 1.0083(4) 0.055(2) Uani 1 1 d .
O3D O 0.4627(5) 0.7949(6) 1.0614(5) 0.060(2) Uani 1 1 d .
O1E O -0.0273(6) 0.4280(6) 0.9581(5) 0.068(2) Uani 1 1 d .
O2E O -0.1807(5) 0.3825(6) 1.0183(4) 0.060(2) Uani 1 1 d .
O3E O -0.0568(6) 0.2823(6) 0.9601(5) 0.069(2) Uani 1 1 d .
O1F O -0.4070(5) 0.3006(5) 0.9374(4) 0.054(2) Uani 1 1 d .
O2F O -0.4120(5) 0.2851(5) 0.8136(4) 0.053(2) Uani 1 1 d .
O3F O -0.2868(6) 0.1874(6) 0.8978(5) 0.074(3) Uani 1 1 d .
O1G O -0.2231(6) 0.3285(8) 0.5806(5) 0.077(3) Uani 1 1 d .
O2G O -0.0760(7) 0.3777(9) 0.5164(5) 0.097(4) Uani 1 1 d .
O3G O -0.0738(6) 0.2466(7) 0.6395(5) 0.083(3) Uani 1 1 d .
O1H O 0.1427(5) 0.4739(7) 0.5941(5) 0.085(3) Uani 1 1 d .
O2H O 0.1532(6) 0.4836(6) 0.7186(5) 0.071(3) Uani 1 1 d .
O3H O 0.1420(5) 0.3298(6) 0.7155(5) 0.074(3) Uani 1 1 d .
C1A C 0.4948(8) 0.4771(8) 1.0991(7) 0.051(3) Uani 1 1 d .
H1A H 0.5010 0.4240 1.1420 0.062 Uiso 1 1 calc R
C2A C 0.4347(8) 0.4889(8) 1.0513(7) 0.053(3) Uani 1 1 d .
C3A C 0.4276(9) 0.5739(9) 0.9900(6) 0.058(3) Uani 1 1 d .
C4A C 0.4764(8) 0.6394(9) 0.9737(6) 0.054(3) Uani 1 1 d .
C5A C 0.5371(8) 0.6191(8) 1.0246(6) 0.046(3) Uani 1 1 d .
C6A C 0.5480(8) 0.5431(10) 1.0856(7) 0.058(3) Uani 1 1 d .
C7A C 0.4633(8) 0.7299(9) 0.9050(7) 0.063(4) Uani 1 1 d .
H7A1 H 0.5050 0.7660 0.9025 0.094 Uiso 1 1 calc R
H7A2 H 0.4017 0.7634 0.9097 0.094 Uiso 1 1 calc R
H7A3 H 0.4750 0.7168 0.8600 0.094 Uiso 1 1 calc R
C8A C 0.3788(9) 0.4209(9) 1.0649(7) 0.058(3) Uani 1 1 d .
H8A H 0.3628 0.4309 1.0160 0.069 Uiso 1 1 calc R
C9A C 0.4331(12) 0.3237(12) 1.0949(9) 0.099(6) Uani 1 1 d .
H9A1 H 0.4463 0.3103 1.1449 0.118 Uiso 1 1 calc R
H9A2 H 0.4908 0.3193 1.0630 0.118 Uiso 1 1 calc R
C10A C 0.3837(12) 0.2518(11) 1.0983(11) 0.117(7) Uani 1 1 d D
H10A H 0.3801 0.2558 1.0483 0.140 Uiso 1 1 calc R
H10B H 0.3224 0.2593 1.1246 0.140 Uiso 1 1 calc R
C11A C 0.4463(18) 0.1564(16) 1.1438(15) 0.187(10) Uiso 1 1 d D
H11A H 0.4203 0.1066 1.1487 0.281 Uiso 1 1 calc R
H11B H 0.4493 0.1544 1.1929 0.281 Uiso 1 1 calc R
H11C H 0.5067 0.1511 1.1171 0.281 Uiso 1 1 calc R
C12A C 0.2131(8) 0.6733(9) 0.8712(7) 0.059(3) Uani 1 1 d .
C13A C 0.2497(13) 0.7427(15) 0.8122(12) 0.121(7) Uani 1 1 d .
H13A H 0.3004 0.7579 0.8196 0.145 Uiso 1 1 calc R
C14A C 0.2186(14) 0.7881(15) 0.7475(10) 0.133(8) Uani 1 1 d .
H14A H 0.2432 0.8366 0.7109 0.160 Uiso 1 1 calc R
C15A C 0.1450(13) 0.7594(15) 0.7360(9) 0.119(7) Uani 1 1 d .
H15A H 0.1190 0.7906 0.6913 0.142 Uiso 1 1 calc R
C16A C 0.1123(11) 0.6869(11) 0.7896(9) 0.103(6) Uani 1 1 d .
H16A H 0.0677 0.6649 0.7805 0.124 Uiso 1 1 calc R
C17A C 0.1447(9) 0.6480(10) 0.8552(8) 0.072(4) Uani 1 1 d .
H17A H 0.1193 0.6005 0.8926 0.087 Uiso 1 1 calc R
C1B C 0.2782(10) 0.4025(10) 1.1944(8) 0.070(4) Uani 1 1 d .
H1B H 0.3290 0.3670 1.2190 0.084 Uiso 1 1 calc R
C2B C 0.2008(9) 0.4156(9) 1.2371(7) 0.058(3) Uani 1 1 d .
C3B C 0.1270(9) 0.4710(10) 1.2004(7) 0.066(4) Uani 1 1 d .
C4B C 0.1267(9) 0.5156(10) 1.1188(7) 0.070(4) Uani 1 1 d .
C5B C 0.2106(8) 0.4938(9) 1.0795(7) 0.058(3) Uani 1 1 d .
C6B C 0.2922(8) 0.4381(8) 1.1125(7) 0.052(3) Uani 1 1 d .
C7B C 0.0457(8) 0.5741(11) 1.0815(8) 0.076(4) Uani 1 1 d .
H7B1 H -0.0055 0.5788 1.1188 0.114 Uiso 1 1 calc R
H7B2 H 0.0321 0.5476 1.0504 0.114 Uiso 1 1 calc R
H7B3 H 0.0577 0.6340 1.0510 0.114 Uiso 1 1 calc R
C8B C 0.1893(9) 0.3845(10) 1.3193(7) 0.070(4) Uani 1 1 d .
H8B H 0.1245 0.3826 1.3361 0.084 Uiso 1 1 calc R
C9B C 0.2443(10) 0.2829(9) 1.3523(9) 0.078(4) Uani 1 1 d .
H9B1 H 0.3073 0.2798 1.3293 0.093 Uiso 1 1 calc R
H9B2 H 0.2438 0.2648 1.4060 0.093 Uiso 1 1 calc R
C10B C 0.2048(11) 0.2195(10) 1.3385(8) 0.085(4) Uani 1 1 d .
H10C H 0.2074 0.2379 1.2846 0.102 Uiso 1 1 calc R
H10D H 0.1408 0.2268 1.3589 0.102 Uiso 1 1 calc R
C11B C 0.248(2) 0.1194(19) 1.3700(17) 0.197(11) Uiso 1 1 d .
H11D H 0.2177 0.0854 1.3554 0.296 Uiso 1 1 calc R
H11E H 0.2414 0.0983 1.4238 0.296 Uiso 1 1 calc R
H11F H 0.3113 0.1104 1.3508 0.296 Uiso 1 1 calc R
C12B C -0.0929(9) 0.5926(11) 1.2914(7) 0.074(4) Uani 1 1 d D
C13B C -0.153(3) 0.684(3) 1.2573(16) 0.216(13) Uiso 1 1 d D
H13B H -0.1271 0.7339 1.2269 0.259 Uiso 1 1 calc R
C14B C -0.248(2) 0.695(2) 1.2704(16) 0.194(12) Uiso 1 1 d D
H14B H -0.2898 0.7497 1.2528 0.233 Uiso 1 1 calc R
C15B C -0.2747(17) 0.5985(17) 1.3197(13) 0.135(7) Uiso 1 1 d D
H15B H -0.3365 0.6026 1.3201 0.162 Uiso 1 1 calc R
C16B C -0.2424(14) 0.5261(15) 1.3548(11) 0.117(6) Uiso 1 1 d D
H16B H -0.2716 0.4785 1.3866 0.140 Uiso 1 1 calc R
C17B C -0.1400(13) 0.5244(13) 1.3381(10) 0.103(5) Uiso 1 1 d D
H17B H -0.1034 0.4687 1.3634 0.124 Uiso 1 1 calc R
C1C C 0.3066(8) 0.4414(10) 1.3617(7) 0.069(4) Uani 1 1 d .
H1C H 0.3534 0.3958 1.3524 0.083 Uiso 1 1 calc R
C2C C 0.3265(9) 0.4962(11) 1.3848(6) 0.063(4) Uani 1 1 d .
C3C C 0.2593(8) 0.5660(10) 1.3989(7) 0.062(3) Uani 1 1 d .
C4C C 0.1685(8) 0.5801(10) 1.3868(6) 0.061(3) Uani 1 1 d .
C5C C 0.1502(8) 0.5198(11) 1.3630(7) 0.070(4) Uani 1 1 d .
C6C C 0.2113(9) 0.4464(10) 1.3485(7) 0.067(4) Uani 1 1 d .
C7C C 0.0907(10) 0.6566(13) 1.4005(9) 0.096(5) Uani 1 1 d .
H7C1 H 0.0347 0.6524 1.3889 0.143 Uiso 1 1 calc R
H7C2 H 0.1051 0.7153 1.3689 0.143 Uiso 1 1 calc R
H7C3 H 0.0838 0.6498 1.4522 0.143 Uiso 1 1 calc R
C8C C 0.4248(8) 0.4855(9) 1.3986(6) 0.061(3) Uani 1 1 d .
H8C H 0.4216 0.5124 1.4358 0.073 Uiso 1 1 calc R
C9C C 0.4786(9) 0.3872(9) 1.4279(7) 0.067(4) Uani 1 1 d .
H9C1 H 0.4444 0.3518 1.4730 0.080 Uiso 1 1 calc R
H9C2 H 0.4855 0.3604 1.3905 0.080 Uiso 1 1 calc R
C10C C 0.5690(9) 0.3814(11) 1.4448(7) 0.080(4) Uani 1 1 d .
H10E H 0.5641 0.4180 1.4745 0.096 Uiso 1 1 calc R
H10F H 0.6085 0.4048 1.3985 0.096 Uiso 1 1 calc R
C11C C 0.6115(11) 0.2758(11) 1.4909(11) 0.114(7) Uani 1 1 d .
H11G H 0.6716 0.2709 1.5012 0.170 Uiso 1 1 calc R
H11H H 0.6151 0.2398 1.4616 0.170 Uiso 1 1 calc R
H11I H 0.5732 0.2538 1.5374 0.170 Uiso 1 1 calc R
C12C C 0.3077(10) 0.7725(10) 1.4283(7) 0.104(5) Uiso 1 1 d G
C13C C 0.3219(9) 0.7304(8) 1.5036(8) 0.106(5) Uiso 1 1 d G
H13C H 0.3380 0.6669 1.5253 0.127 Uiso 1 1 calc R
C14C C 0.3119(11) 0.7832(11) 1.5464(6) 0.157(9) Uiso 1 1 d G
H14C H 0.3213 0.7551 1.5968 0.189 Uiso 1 1 calc R
C15C C 0.2877(11) 0.8781(11) 1.5139(10) 0.147(8) Uiso 1 1 d G
H15C H 0.2811 0.9135 1.5426 0.176 Uiso 1 1 calc R
C16C C 0.2736(12) 0.9202(8) 1.4386(10) 0.208 Uiso 1 1 d G
H16C H 0.2575 0.9837 1.4169 0.249 Uiso 1 1 calc R
C17C C 0.2836(12) 0.8674(11) 1.3958(7) 0.206 Uiso 1 1 d G
H17C H 0.2742 0.8956 1.3455 0.247 Uiso 1 1 calc R
C1D C 0.5206(8) 0.5088(9) 1.2682(7) 0.055(3) Uani 1 1 d .
H1D H 0.5237 0.4479 1.2763 0.066 Uiso 1 1 calc R
C2D C 0.5621(8) 0.5653(10) 1.2006(7) 0.057(3) Uani 1 1 d .
C3D C 0.5547(8) 0.6553(9) 1.1912(7) 0.055(3) Uani 1 1 d .
C4D C 0.5110(8) 0.6947(8) 1.2426(7) 0.052(3) Uani 1 1 d .
C5D C 0.4721(8) 0.6373(10) 1.3078(7) 0.061(3) Uani 1 1 d .
C6D C 0.4748(8) 0.5435(9) 1.3232(6) 0.052(3) Uani 1 1 d .
C7D C 0.5124(9) 0.7931(9) 1.2287(8) 0.069(4) Uani 1 1 d .
H7D1 H 0.5451 0.8199 1.1802 0.104 Uiso 1 1 calc R
H7D2 H 0.5421 0.7939 1.2668 0.104 Uiso 1 1 calc R
H7D3 H 0.4509 0.8276 1.2305 0.104 Uiso 1 1 calc R
C8D C 0.6157(8) 0.5269(8) 1.1404(7) 0.052(3) Uani 1 1 d .
H8D H 0.6611 0.5647 1.1117 0.062 Uiso 1 1 calc R
C9D C 0.6688(8) 0.4259(8) 1.1707(7) 0.054(3) Uani 1 1 d .
H9D1 H 0.6960 0.4064 1.1288 0.065 Uiso 1 1 calc R
H9D2 H 0.6268 0.3865 1.2027 0.065 Uiso 1 1 calc R
C10D C 0.7466(11) 0.4161(11) 1.2171(9) 0.091(5) Uani 1 1 d .
H10G H 0.7183 0.4294 1.2618 0.109 Uiso 1 1 calc R
H10H H 0.7804 0.3533 1.2332 0.109 Uiso 1 1 calc R
C11D C 0.8128(8) 0.4794(11) 1.1725(8) 0.078(4) Uani 1 1 d .
H11J H 0.8585 0.4701 1.2031 0.116 Uiso 1 1 calc R
H11K H 0.7802 0.5419 1.1578 0.116 Uiso 1 1 calc R
H11L H 0.8417 0.4662 1.1285 0.116 Uiso 1 1 calc R
C12D C 0.6285(7) 0.8404(7) 0.9938(7) 0.054(3) Uani 1 1 d .
C13D C 0.7001(10) 0.8520(9) 1.0175(7) 0.077(4) Uani 1 1 d .
H13D H 0.7107 0.8185 1.0672 0.092 Uiso 1 1 calc R
C14D C 0.7565(11) 0.9094(10) 0.9731(9) 0.086(5) Uani 1 1 d .
H14D H 0.8068 0.9113 0.9915 0.103 Uiso 1 1 calc R
C15D C 0.7407(11) 0.9604(11) 0.9065(14) 0.114(7) Uani 1 1 d .
H15D H 0.7779 1.0022 0.8779 0.137 Uiso 1 1 calc R
C16D C 0.6672(12) 0.9567(9) 0.8728(8) 0.090(5) Uani 1 1 d .
H16D H 0.6552 0.9940 0.8239 0.108 Uiso 1 1 calc R
C17D C 0.6151(10) 0.8901(9) 0.9221(8) 0.081(4) Uani 1 1 d .
H17D H 0.5694 0.8807 0.9033 0.098 Uiso 1 1 calc R
N1X N 0.2253(7) 0.7191(6) 1.1353(5) 0.059(2) Uani 1 1 d .
H1X1 H 0.1762 0.7118 1.1703 0.071 Uiso 1 1 calc R
H1X2 H 0.2126 0.7137 1.0948 0.071 Uiso 1 1 calc R
O1X O 0.1368(6) 0.8165(7) 1.2221(5) 0.086(3) Uani 1 1 d .
H1X H 0.1822 0.7999 1.2439 0.129 Uiso 1 1 calc R
Cl1X Cl 0.4979(3) 0.2693(3) 1.2901(2) 0.0887(12) Uani 1 1 d .
C1X C 0.3032(10) 0.6473(10) 1.1651(8) 0.078(4) Uani 1 1 d .
H1X3 H 0.2893 0.5885 1.1776 0.117 Uiso 1 1 calc R
H1X4 H 0.3157 0.6515 1.2093 0.117 Uiso 1 1 calc R
H1X5 H 0.3557 0.6546 1.1278 0.117 Uiso 1 1 calc R
C2X C 0.2428(10) 0.8116(11) 1.1139(8) 0.083(4) Uani 1 1 d .
H2X H 0.2971 0.8058 1.1356 0.100 Uiso 1 1 calc R
C3X C 0.2609(10) 0.8608(9) 1.0252(7) 0.077(4) Uani 1 1 d .
H3X1 H 0.3125 0.8245 1.0057 0.116 Uiso 1 1 calc R
H3X2 H 0.2732 0.9201 1.0132 0.116 Uiso 1 1 calc R
H3X3 H 0.2080 0.8675 1.0031 0.116 Uiso 1 1 calc R
C4X C 0.1570(9) 0.8741(10) 1.1466(7) 0.074(4) Uani 1 1 d .
H4X H 0.1051 0.8846 1.1202 0.089 Uiso 1 1 calc R
C5X C 0.1739(8) 0.9618(9) 1.1330(7) 0.060(3) Uani 1 1 d .
C6X C 0.2284(10) 0.9769(12) 1.1752(9) 0.096(5) Uani 1 1 d .
H6X H 0.2573 0.9260 1.2123 0.116 Uiso 1 1 calc R
C7X C 0.2416(12) 1.0621(14) 1.1651(13) 0.111(6) Uani 1 1 d .
H7X H 0.2747 1.0705 1.1954 0.133 Uiso 1 1 calc R
C8X C 0.1993(13) 1.1372(15) 1.1029(13) 0.116(6) Uani 1 1 d .
H8X H 0.2072 1.1962 1.0909 0.140 Uiso 1 1 calc R
C9X C 0.1487(12) 1.1224(14) 1.0621(10) 0.110(6) Uani 1 1 d .
H9X H 0.1240 1.1712 1.0214 0.132 Uiso 1 1 calc R
C10X C 0.1333(12) 1.0384(11) 1.0794(9) 0.091(4) Uani 1 1 d .
H10X H 0.0928 1.0324 1.0533 0.109 Uiso 1 1 calc R
C1E C -0.0883(8) 0.5775(8) 0.7701(7) 0.054(3) Uani 1 1 d .
H1E H -0.1388 0.6180 0.7475 0.065 Uiso 1 1 calc R
C2E C -0.0945(8) 0.5353(9) 0.8457(8) 0.061(3) Uani 1 1 d .
C3E C -0.0234(8) 0.4745(9) 0.8790(7) 0.057(3) Uani 1 1 d .
C4E C 0.0629(8) 0.4555(9) 0.8372(8) 0.057(3) Uani 1 1 d .
C5E C 0.0677(8) 0.4990(9) 0.7617(8) 0.065(4) Uani 1 1 d .
C6E C -0.0031(8) 0.5597(8) 0.7243(7) 0.058(3) Uani 1 1 d .
C7E C 0.1469(9) 0.3867(10) 0.8779(8) 0.076(4) Uani 1 1 d .
H7E1 H 0.1289 0.3628 0.9312 0.114 Uiso 1 1 calc R
H7E2 H 0.1957 0.4183 0.8675 0.114 Uiso 1 1 calc R
H7E3 H 0.1673 0.3372 0.8599 0.114 Uiso 1 1 calc R
C8E C -0.1881(8) 0.5540(8) 0.8959(7) 0.059(3) Uani 1 1 d .
H8E H -0.1729 0.5384 0.9464 0.070 Uiso 1 1 calc R
C9E C -0.2372(9) 0.6569(9) 0.8685(11) 0.088(5) Uani 1 1 d .
H9E1 H -0.2549 0.6744 0.8191 0.106 Uiso 1 1 calc R
H9E2 H -0.2925 0.6642 0.9024 0.106 Uiso 1 1 calc R
C10E C -0.1784(13) 0.7214(11) 0.8642(17) 0.153(11) Uani 1 1 d .
H10I H -0.2155 0.7827 0.8530 0.184 Uiso 1 1 calc R
H10J H -0.1293 0.7233 0.8234 0.184 Uiso 1 1 calc R
C11E C -0.1353(12) 0.6908(11) 0.9410(12) 0.116(6) Uani 1 1 d .
H11M H -0.0993 0.7335 0.9355 0.174 Uiso 1 1 calc R
H11N H -0.0973 0.6307 0.9518 0.174 Uiso 1 1 calc R
H11O H -0.1836 0.6899 0.9816 0.174 Uiso 1 1 calc R
C12E C -0.0343(9) 0.2988(10) 1.0887(7) 0.065(4) Uani 1 1 d .
C13E C 0.0206(11) 0.3348(11) 1.1101(10) 0.099(6) Uani 1 1 d .
H13E H 0.0385 0.3891 1.0775 0.118 Uiso 1 1 calc R
C14E C 0.0497(19) 0.2903(18) 1.1808(17) 0.152(11) Uani 1 1 d .
H14E H 0.0838 0.3196 1.1943 0.182 Uiso 1 1 calc R
C15E C 0.0332(17) 0.207(2) 1.2333(15) 0.141(10) Uani 1 1 d .
H15E H 0.0603 0.1776 1.2774 0.170 Uiso 1 1 calc R
C16E C -0.022(2) 0.174(2) 1.2170(11) 0.193(14) Uani 1 1 d .
H16E H -0.0419 0.1221 1.2524 0.231 Uiso 1 1 calc R
C17E C -0.0572(14) 0.222(2) 1.1339(10) 0.155(11) Uani 1 1 d .
H17E H -0.0927 0.1950 1.1196 0.186 Uiso 1 1 calc R
C1F C -0.3079(8) 0.5091(9) 0.8518(7) 0.056(3) Uani 1 1 d .
H1F H -0.3139 0.5655 0.8121 0.067 Uiso 1 1 calc R
C2F C -0.3599(7) 0.4472(8) 0.8602(6) 0.046(3) Uani 1 1 d .
C3F C -0.3503(7) 0.3608(9) 0.9262(7) 0.049(3) Uani 1 1 d .
C4F C -0.2922(8) 0.3396(8) 0.9773(7) 0.053(3) Uani 1 1 d .
C5F C -0.2389(8) 0.4061(10) 0.9645(7) 0.059(3) Uani 1 1 d .
C6F C -0.2462(8) 0.4864(10) 0.9032(8) 0.061(4) Uani 1 1 d .
C7F C -0.2902(10) 0.2559(9) 1.0428(7) 0.073(4) Uani 1 1 d .
H7F1 H -0.2451 0.2504 1.0725 0.109 Uiso 1 1 calc R
H7F2 H -0.2749 0.2045 1.0272 0.109 Uiso 1 1 calc R
H7F3 H -0.3491 0.2570 1.0722 0.109 Uiso 1 1 calc R
C8F C -0.4245(8) 0.4641(9) 0.8040(7) 0.052(3) Uani 1 1 d .
H8F H -0.4705 0.4266 0.8310 0.062 Uiso 1 1 calc R
C9F C -0.4746(9) 0.5634(10) 0.7754(8) 0.069(4) Uani 1 1 d .
H9F1 H -0.4315 0.6018 0.7443 0.083 Uiso 1 1 calc R
H9F2 H -0.5010 0.5820 0.8178 0.083 Uiso 1 1 calc R
C10F C -0.5499(8) 0.5776(10) 0.7300(8) 0.066(4) Uani 1 1 d .
H10K H -0.5791 0.6419 0.7143 0.079 Uiso 1 1 calc R
H10L H -0.5206 0.5663 0.6847 0.079 Uiso 1 1 calc R
C11F C -0.6213(11) 0.5258(10) 0.7621(11) 0.097(5) Uani 1 1 d .
H11P H -0.6623 0.5430 0.7256 0.146 Uiso 1 1 calc R
H11Q H -0.6543 0.5383 0.8055 0.146 Uiso 1 1 calc R
H11R H -0.5948 0.4616 0.7766 0.146 Uiso 1 1 calc R
C12F C -0.4645(9) 0.1632(8) 0.9428(7) 0.074(4) Uiso 1 1 d G
C13F C -0.5433(11) 0.1884(10) 0.9087(8) 0.243(15) Uiso 1 1 d G
H13F H -0.5532 0.2426 0.8671 0.291 Uiso 1 1 calc R
C14F C -0.6074(10) 0.1328(13) 0.9369(11) 0.37(3) Uiso 1 1 d G
H14F H -0.6602 0.1497 0.9141 0.444 Uiso 1 1 calc R
C15F C -0.5927(10) 0.0519(11) 0.9991(10) 0.137(7) Uiso 1 1 d G
H15F H -0.6356 0.0147 1.0179 0.164 Uiso 1 1 calc R
C16F C -0.5138(12) 0.0267(8) 1.0331(7) 0.145(8) Uiso 1 1 d G
H16F H -0.5039 -0.0275 1.0748 0.174 Uiso 1 1 calc R
C17F C -0.4497(9) 0.0823(10) 1.0050(8) 0.173(9) Uiso 1 1 d G
H17F H -0.3969 0.0654 1.0278 0.207 Uiso 1 1 calc R
C1G C -0.3236(8) 0.4842(9) 0.6796(7) 0.063(4) Uani 1 1 d .
H1G H -0.3256 0.5447 0.6721 0.076 Uiso 1 1 calc R
C2G C -0.2719(8) 0.4470(12) 0.6242(7) 0.068(4) Uani 1 1 d .
C3G C -0.2686(8) 0.3587(10) 0.6370(6) 0.052(3) Uani 1 1 d .
C4G C -0.3101(8) 0.3025(10) 0.6997(7) 0.061(3) Uani 1 1 d .
C5G C -0.3640(7) 0.3412(9) 0.7522(6) 0.047(3) Uani 1 1 d .
C6G C -0.3712(7) 0.4296(8) 0.7451(6) 0.045(3) Uani 1 1 d .
C7G C -0.2975(8) 0.1998(9) 0.7124(8) 0.066(4) Uani 1 1 d .
H7G1 H -0.3310 0.1695 0.7594 0.098 Uiso 1 1 calc R
H7G2 H -0.2338 0.1715 0.7132 0.098 Uiso 1 1 calc R
H7G3 H -0.3198 0.1950 0.6723 0.098 Uiso 1 1 calc R
C8G C -0.2284(8) 0.5124(11) 0.5523(7) 0.074(4) Uani 1 1 d .
H8G H -0.2256 0.4875 0.5139 0.089 Uiso 1 1 calc R
C9G C -0.2747(9) 0.6103(11) 0.5196(8) 0.090(5) Uani 1 1 d .
H9G1 H -0.2396 0.6403 0.4725 0.108 Uiso 1 1 calc R
H9G2 H -0.2761 0.6403 0.5536 0.108 Uiso 1 1 calc R
C10G C -0.3750(9) 0.6222(11) 0.5048(8) 0.080(4) Uani 1 1 d .
H10M H -0.3743 0.5894 0.4730 0.096 Uiso 1 1 calc R
H10N H -0.4114 0.5957 0.5522 0.096 Uiso 1 1 calc R
C11G C -0.4146(13) 0.7137(18) 0.4705(11) 0.141(9) Uani 1 1 d .
H11S H -0.4733 0.7183 0.4576 0.211 Uiso 1 1 calc R
H11T H -0.3761 0.7414 0.4257 0.211 Uiso 1 1 calc R
H11U H -0.4220 0.7448 0.5044 0.211 Uiso 1 1 calc R
C12G C -0.1018(8) 0.2248(10) 0.5126(6) 0.098(6) Uani 1 1 d G
C13G C -0.0424(10) 0.1399(11) 0.5328(8) 0.211(12) Uiso 1 1 d G
H13G H -0.0135 0.1183 0.5757 0.253 Uiso 1 1 calc R
C14G C -0.0263(14) 0.0873(10) 0.4890(13) 0.300 Uiso 1 1 d G
H14G H 0.0134 0.0305 0.5025 0.360 Uiso 1 1 calc R
C15G C -0.0696(15) 0.1195(13) 0.4249(12) 0.276(19) Uiso 1 1 d G
H15G H -0.0589 0.0844 0.3955 0.331 Uiso 1 1 calc R
C16G C -0.1290(12) 0.2044(13) 0.4046(7) 0.132(7) Uiso 1 1 d G
H16G H -0.1580 0.2260 0.3617 0.158 Uiso 1 1 calc R
C17G C -0.1451(9) 0.2570(10) 0.4485(7) 0.150(8) Uiso 1 1 d G
H17G H -0.1848 0.3138 0.4349 0.180 Uiso 1 1 calc R
C1H C -0.1069(8) 0.5587(11) 0.5919(7) 0.069(4) Uani 1 1 d .
H1H H -0.1537 0.6010 0.6057 0.083 Uiso 1 1 calc R
C2H C -0.0175(9) 0.5521(11) 0.6037(7) 0.080(5) Uani 1 1 d .
C3H C 0.0497(9) 0.4845(12) 0.5866(7) 0.075(5) Uani 1 1 d .
C4H C 0.0375(9) 0.4248(13) 0.5549(7) 0.087(5) Uani 1 1 d .
C5H C -0.0572(9) 0.4381(13) 0.5469(7) 0.083(5) Uani 1 1 d .
C6H C -0.1294(9) 0.5035(11) 0.5598(8) 0.075(4) Uani 1 1 d .
C7H C 0.1052(8) 0.3541(12) 0.5381(7) 0.091(5) Uani 1 1 d .
H7H1 H 0.0779 0.3236 0.5180 0.137 Uiso 1 1 calc R
H7H2 H 0.1303 0.3107 0.5832 0.137 Uiso 1 1 calc R
H7H3 H 0.1530 0.3803 0.5018 0.137 Uiso 1 1 calc R
C8H C 0.0038(9) 0.6151(8) 0.6371(9) 0.086(5) Uani 1 1 d D
H8H H 0.0687 0.6164 0.6208 0.103 Uiso 1 1 calc R
C9H C -0.0443(10) 0.7091(9) 0.6034(13) 0.153(10) Uani 1 1 d D
H9H1 H -0.0940 0.7067 0.5813 0.183 Uiso 1 1 calc R
H9H2 H -0.0723 0.7297 0.6445 0.183 Uiso 1 1 calc R
C10H C -0.0010(14) 0.7817(16) 0.5472(16) 0.246 Uiso 1 1 d D
H10O H 0.0388 0.7587 0.5103 0.295 Uiso 1 1 calc R
H10P H 0.0367 0.7985 0.5713 0.295 Uiso 1 1 calc R
C11H C -0.070(3) 0.8683(13) 0.5062(18) 0.274 Uiso 1 1 d D
H11V H -0.0370 0.9114 0.4670 0.410 Uiso 1 1 calc R
H11W H -0.1049 0.8954 0.5414 0.410 Uiso 1 1 calc R
H11$ H -0.1098 0.8517 0.4848 0.410 Uiso 1 1 calc R
C12H C 0.2987(8) 0.4002(11) 0.6530(7) 0.083(5) Uani 1 1 d .
C13H C 0.3498(8) 0.3246(12) 0.6904(10) 0.112(6) Uani 1 1 d .
H13H H 0.3254 0.2739 0.7226 0.134 Uiso 1 1 calc R
C14H C 0.4480(10) 0.3223(14) 0.6798(12) 0.128(8) Uani 1 1 d .
H14H H 0.4849 0.2749 0.7136 0.154 Uiso 1 1 calc R
C15H C 0.4820(10) 0.3801(19) 0.6285(9) 0.134(9) Uani 1 1 d .
H15H H 0.5443 0.3677 0.6127 0.161 Uiso 1 1 calc R
C16H C 0.4260(8) 0.4708(14) 0.5901(8) 0.102(6) Uani 1 1 d .
H16H H 0.4536 0.5193 0.5578 0.122 Uiso 1 1 calc R
C17H C 0.3319(10) 0.4824(14) 0.6031(8) 0.096(6) Uani 1 1 d .
H17H H 0.2932 0.5382 0.5817 0.115 Uiso 1 1 calc R
N1Y N -0.0091(7) 0.2464(8) 0.7618(6) 0.072(3) Uani 1 1 d .
H1Y1 H -0.0314 0.2360 0.7278 0.087 Uiso 1 1 calc R
H1Y2 H 0.0428 0.2668 0.7389 0.087 Uiso 1 1 calc R
O1Y O -0.1256(5) 0.1294(6) 0.8233(4) 0.071(2) Uani 1 1 d .
H1Y H -0.1724 0.1681 0.8246 0.106 Uiso 1 1 calc R
Cl1Y Cl -0.3046(3) 0.7230(3) 0.6677(3) 0.1126(16) Uani 1 1 d .
C1Y C -0.0761(9) 0.3222(9) 0.7803(8) 0.070(4) Uani 1 1 d .
H1Y3 H -0.0857 0.3753 0.7351 0.105 Uiso 1 1 calc R
H1Y4 H -0.0526 0.3370 0.8145 0.105 Uiso 1 1 calc R
H1Y5 H -0.1330 0.3031 0.8032 0.105 Uiso 1 1 calc R
C2Y C 0.0156(8) 0.1574(9) 0.8231(6) 0.058(3) Uani 1 1 d .
H2Y H 0.0446 0.1122 0.7999 0.070 Uiso 1 1 calc R
C3Y C 0.0866(8) 0.1614(9) 0.8657(7) 0.066(3) Uani 1 1 d .
H3Y1 H 0.1379 0.1818 0.8308 0.099 Uiso 1 1 calc R
H3Y2 H 0.1066 0.1015 0.9019 0.099 Uiso 1 1 calc R
H3Y3 H 0.0596 0.2033 0.8911 0.099 Uiso 1 1 calc R
C4Y C -0.0642(8) 0.1274(10) 0.8720(8) 0.074(4) Uani 1 1 d .
H4Y H -0.0941 0.1707 0.8971 0.089 Uiso 1 1 calc R
C5Y C -0.0441(8) 0.0283(10) 0.9327(8) 0.067(3) Uani 1 1 d .
C6Y C -0.0728(10) 0.0147(11) 1.0064(8) 0.081(4) Uani 1 1 d .
H6Y H -0.1017 0.0637 1.0214 0.097 Uiso 1 1 calc R
C7Y C -0.0583(13) -0.0715(16) 1.0569(11) 0.113(6) Uani 1 1 d .
H7Y H -0.0836 -0.0789 1.1061 0.135 Uiso 1 1 calc R
C8Y C -0.0093(14) -0.1530(16) 1.0448(11) 0.108(6) Uani 1 1 d .
H8Y H 0.0014 -0.2103 1.0830 0.129 Uiso 1 1 calc R
C9Y C 0.0194(11) -0.1375(11) 0.9723(14) 0.116(7) Uani 1 1 d .
H9Y H 0.0522 -0.1861 0.9581 0.139 Uiso 1 1 calc R
C10Y C -0.0001(11) -0.0425(11) 0.9129(10) 0.094(5) Uani 1 1 d .
H10Y H 0.0187 -0.0336 0.8625 0.113 Uiso 1 1 calc R
O1W O 0.6966(17) 0.1508(17) 1.2482(14) 0.246(9) Uiso 1 1 d .
O2W O 0.4585(19) 0.8596(19) 0.6496(15) 0.269(11) Uiso 1 1 d .
O3W O 0.193(2) 0.0249(19) 0.6290(16) 0.281(12) Uiso 1 1 d .
O4W O 0.4726(18) 0.1177(17) 0.4449(14) 0.252(10) Uiso 1 1 d .

loop_
_atom_site_aniso_label
_atom_site_aniso_U_11
_atom_site_aniso_U_22
_atom_site_aniso_U_33
_atom_site_aniso_U_23
_atom_site_aniso_U_13
_atom_site_aniso_U_12
P1A 0.061(2) 0.080(2) 0.0435(17) -0.0238(17) -0.0061(15) -0.0314(18)
P1B 0.050(2) 0.107(3) 0.048(2) -0.019(2) -0.0015(16) -0.021(2)
P1C 0.071(2) 0.086(3) 0.057(2) -0.031(2) -0.0192(18) 0.006(2)
P1D 0.059(2) 0.067(2) 0.057(2) -0.0204(18) -0.0104(16) -0.0287(18)
P1E 0.057(2) 0.077(2) 0.067(2) -0.040(2) -0.0152(17) -0.0084(18)
P1F 0.051(2) 0.058(2) 0.054(2) -0.0161(17) -0.0017(15) -0.0175(17)
P1G 0.0441(19) 0.156(4) 0.048(2) -0.045(3) -0.0129(17) 0.001(2)
P1H 0.0331(17) 0.103(3) 0.053(2) 0.004(2) -0.0100(15) -0.0206(19)
O1A 0.050(5) 0.076(6) 0.047(4) -0.021(4) -0.010(4) -0.028(4)
O2A 0.062(5) 0.063(5) 0.048(5) -0.016(4) -0.007(4) -0.030(4)
O3A 0.067(5) 0.107(7) 0.055(5) -0.039(5) -0.011(4) -0.029(5)
O1B 0.045(5) 0.086(6) 0.054(5) -0.012(5) 0.003(4) -0.030(4)
O2B 0.053(5) 0.121(8) 0.041(5) -0.007(5) -0.010(4) -0.016(5)
O3B 0.059(5) 0.076(6) 0.058(5) -0.014(5) -0.011(4) -0.008(5)
O1C 0.061(6) 0.095(7) 0.060(6) -0.042(6) -0.029(4) 0.019(5)
O2C 0.070(6) 0.068(5) 0.061(5) -0.029(5) -0.026(4) 0.004(5)
O3C 0.101(7) 0.118(8) 0.040(5) -0.028(5) -0.015(5) -0.016(6)
O1D 0.047(5) 0.047(5) 0.058(5) -0.010(4) -0.020(4) -0.010(4)
O2D 0.052(5) 0.058(5) 0.063(5) -0.021(4) -0.003(4) -0.030(4)
O3D 0.049(5) 0.064(5) 0.067(5) -0.024(4) -0.012(4) -0.007(4)
O1E 0.058(5) 0.081(6) 0.077(6) -0.035(5) -0.014(4) -0.022(5)
O2E 0.059(5) 0.087(6) 0.049(5) -0.035(4) -0.007(4) -0.022(5)
O3E 0.067(5) 0.082(6) 0.075(6) -0.052(5) -0.009(4) -0.007(5)
O1F 0.059(5) 0.064(5) 0.039(4) -0.008(4) -0.007(4) -0.030(4)
O2F 0.058(5) 0.069(5) 0.042(4) -0.026(4) 0.004(4) -0.026(4)
O3F 0.060(6) 0.092(7) 0.075(6) -0.028(5) -0.022(5) -0.020(5)
O1G 0.046(5) 0.149(9) 0.060(5) -0.071(6) -0.001(4) -0.013(5)
O2G 0.062(6) 0.175(11) 0.033(5) -0.024(6) 0.005(4) -0.024(7)
O3G 0.058(5) 0.132(8) 0.063(6) -0.045(6) -0.032(5) 0.007(5)
O1H 0.029(4) 0.127(8) 0.063(6) 0.010(5) -0.012(4) -0.023(5)
O2H 0.047(5) 0.099(7) 0.056(5) -0.008(5) -0.012(4) -0.025(5)
O3H 0.030(4) 0.093(7) 0.077(6) -0.005(5) -0.004(4) -0.024(4)
C1A 0.049(7) 0.057(8) 0.066(8) -0.033(6) -0.014(6) -0.019(6)
C2A 0.066(8) 0.055(8) 0.057(8) -0.042(7) -0.011(6) -0.005(6)
C3A 0.072(9) 0.078(9) 0.036(7) -0.023(7) -0.011(6) -0.028(7)
C4A 0.056(7) 0.083(9) 0.032(6) -0.026(6) 0.005(5) -0.029(7)
C5A 0.060(7) 0.049(7) 0.038(6) -0.012(6) -0.014(5) -0.027(6)
C6A 0.039(7) 0.084(10) 0.063(8) -0.037(8) 0.000(6) -0.020(7)
C7A 0.046(7) 0.086(9) 0.067(8) -0.022(7) -0.008(6) -0.041(7)
C8A 0.057(8) 0.065(9) 0.066(8) -0.033(7) 0.006(6) -0.033(7)
C9A 0.111(12) 0.125(15) 0.104(12) -0.094(11) 0.060(10) -0.070(12)
C10A 0.114(14) 0.123(15) 0.164(17) -0.097(14) 0.037(13) -0.075(12)
C12A 0.053(7) 0.069(9) 0.055(7) -0.021(7) -0.003(6) -0.016(7)
C13A 0.109(14) 0.155(17) 0.127(16) -0.036(14) -0.049(12) -0.071(13)
C14A 0.136(16) 0.166(18) 0.077(11) 0.040(11) -0.058(11) -0.097(14)
C15A 0.131(15) 0.178(19) 0.051(9) -0.021(11) -0.054(10) -0.039(14)
C16A 0.095(11) 0.106(12) 0.089(11) 0.026(10) -0.057(9) -0.050(10)
C17A 0.075(9) 0.078(9) 0.073(9) -0.019(8) -0.017(7) -0.039(8)
C1B 0.075(10) 0.075(9) 0.066(9) -0.013(7) -0.008(7) -0.046(8)
C2B 0.050(8) 0.064(8) 0.044(7) 0.001(6) -0.021(6) -0.006(6)
C3B 0.067(9) 0.085(10) 0.053(8) -0.032(7) 0.024(7) -0.043(8)
C4B 0.062(9) 0.085(10) 0.055(8) 0.001(7) -0.031(7) -0.027(7)
C5B 0.046(7) 0.069(8) 0.065(8) -0.021(7) 0.007(6) -0.039(7)
C6B 0.049(7) 0.054(7) 0.058(8) -0.019(6) -0.014(6) -0.017(6)
C7B 0.045(7) 0.124(12) 0.068(8) -0.033(8) -0.010(6) -0.035(8)
C8B 0.049(8) 0.087(10) 0.057(8) -0.003(7) 0.006(6) -0.033(7)
C9B 0.073(9) 0.069(9) 0.094(10) -0.016(8) -0.027(8) -0.027(8)
C10B 0.110(12) 0.078(10) 0.065(8) -0.006(7) -0.015(8) -0.047(9)
C12B 0.053(8) 0.125(13) 0.044(7) -0.030(8) -0.003(6) -0.022(8)
C1C 0.045(7) 0.083(10) 0.040(7) 0.012(7) -0.013(6) -0.002(7)
C2C 0.070(10) 0.097(11) 0.022(6) -0.001(6) -0.010(6) -0.044(9)
C3C 0.035(7) 0.094(10) 0.048(7) -0.028(7) -0.006(6) 0.005(7)
C4C 0.050(8) 0.097(10) 0.034(6) -0.027(7) 0.001(5) -0.016(7)
C5C 0.032(7) 0.108(11) 0.041(7) -0.009(8) -0.009(5) 0.007(7)
C6C 0.056(8) 0.092(10) 0.057(8) -0.011(7) -0.015(6) -0.040(8)
C7C 0.063(10) 0.140(14) 0.085(11) -0.040(10) 0.014(8) -0.041(10)
C8C 0.055(8) 0.081(9) 0.038(7) -0.009(6) -0.014(6) -0.014(7)
C9C 0.061(8) 0.077(9) 0.042(7) -0.008(6) 0.004(6) -0.010(7)
C10C 0.059(8) 0.119(12) 0.050(8) -0.006(8) -0.017(6) -0.030(8)
C11C 0.081(11) 0.086(11) 0.126(14) 0.026(10) -0.066(10) -0.002(9)
C1D 0.038(7) 0.075(9) 0.060(8) -0.036(7) -0.006(6) -0.008(6)
C2D 0.056(8) 0.079(10) 0.044(7) -0.027(7) -0.006(6) -0.023(7)
C3D 0.055(8) 0.068(9) 0.047(7) -0.021(7) -0.016(6) -0.017(7)
C4D 0.048(7) 0.063(8) 0.050(7) -0.024(7) -0.018(6) -0.006(6)
C5D 0.054(8) 0.069(9) 0.062(9) -0.033(7) -0.008(6) -0.003(7)
C6D 0.043(7) 0.068(9) 0.040(7) -0.012(6) -0.020(5) -0.003(6)
C7D 0.074(9) 0.073(9) 0.084(10) -0.050(8) -0.030(7) -0.001(7)
C8D 0.051(7) 0.056(8) 0.055(7) -0.018(6) -0.014(6) -0.018(6)
C9D 0.039(7) 0.047(7) 0.074(9) -0.020(6) -0.015(6) -0.001(6)
C10D 0.090(11) 0.102(11) 0.093(11) -0.037(9) -0.064(9) 0.005(9)
C11D 0.040(7) 0.129(12) 0.072(9) -0.033(9) -0.004(6) -0.041(8)
C12D 0.043(6) 0.046(7) 0.068(8) -0.011(6) -0.016(6) -0.009(5)
C13D 0.095(10) 0.086(10) 0.065(8) -0.027(7) -0.019(7) -0.036(8)
C14D 0.096(11) 0.075(10) 0.085(10) 0.006(8) -0.008(8) -0.072(9)
C15D 0.068(10) 0.061(10) 0.20(2) -0.042(13) 0.020(12) -0.042(8)
C16D 0.134(14) 0.058(9) 0.071(9) 0.002(7) -0.005(9) -0.055(9)
C17D 0.096(10) 0.073(9) 0.093(10) -0.019(8) -0.031(8) -0.048(8)
N1X 0.071(7) 0.049(6) 0.056(6) -0.015(5) -0.005(5) -0.021(5)
O1X 0.083(6) 0.108(7) 0.066(6) -0.035(5) 0.001(5) -0.021(5)
Cl1X 0.083(3) 0.088(3) 0.089(3) -0.023(2) -0.014(2) -0.022(2)
C1X 0.081(10) 0.085(10) 0.071(9) -0.025(8) -0.007(8) -0.030(9)
C2X 0.067(9) 0.133(14) 0.079(10) -0.060(10) -0.010(7) -0.033(9)
C3X 0.095(10) 0.084(9) 0.052(7) -0.029(7) 0.001(7) -0.020(8)
C4X 0.054(8) 0.102(11) 0.058(8) -0.016(8) -0.001(6) -0.027(8)
C5X 0.058(7) 0.064(9) 0.064(8) -0.031(7) -0.007(6) -0.010(6)
C6X 0.087(11) 0.093(12) 0.115(12) -0.035(10) -0.045(9) -0.006(9)
C7X 0.093(12) 0.107(14) 0.160(18) -0.077(14) 0.010(12) -0.039(11)
C8X 0.090(13) 0.118(16) 0.152(18) -0.070(15) -0.009(12) -0.011(11)
C9X 0.105(13) 0.120(16) 0.095(12) -0.025(11) -0.036(10) -0.010(11)
C10X 0.106(12) 0.065(10) 0.099(12) -0.026(9) -0.019(10) -0.012(9)
C1E 0.050(7) 0.047(7) 0.072(9) -0.020(6) -0.019(6) -0.017(6)
C2E 0.046(8) 0.066(9) 0.081(10) -0.035(8) -0.017(7) -0.010(6)
C3E 0.045(7) 0.075(9) 0.062(8) -0.027(7) -0.012(6) -0.025(7)
C4E 0.048(7) 0.061(8) 0.078(9) -0.031(7) -0.017(6) -0.016(6)
C5E 0.037(7) 0.068(8) 0.082(10) -0.005(7) -0.032(7) -0.014(6)
C6E 0.038(7) 0.046(7) 0.072(8) 0.006(6) -0.012(6) -0.017(6)
C7E 0.045(7) 0.083(10) 0.083(10) -0.023(8) -0.023(7) 0.013(7)
C8E 0.045(7) 0.065(8) 0.075(8) -0.031(7) -0.005(6) -0.020(6)
C9E 0.059(8) 0.059(9) 0.165(15) -0.048(9) -0.062(9) 0.008(7)
C10E 0.087(13) 0.057(11) 0.32(3) -0.082(16) 0.007(17) -0.023(9)
C11E 0.112(13) 0.101(12) 0.183(18) -0.082(13) -0.074(13) -0.006(10)
C12E 0.059(8) 0.084(10) 0.038(7) -0.017(7) 0.003(6) -0.009(7)
C13E 0.102(12) 0.097(12) 0.130(14) -0.060(11) -0.083(11) 0.012(9)
C14E 0.20(3) 0.135(18) 0.19(2) -0.113(19) -0.12(2) 0.017(18)
C15E 0.128(18) 0.22(3) 0.13(2) -0.11(2) -0.053(15) -0.029(19)
C16E 0.17(2) 0.27(3) 0.067(13) -0.017(17) -0.047(14) 0.03(2)
C17E 0.102(15) 0.29(3) 0.061(11) -0.034(16) -0.034(10) -0.057(18)
C1F 0.046(7) 0.071(9) 0.044(7) -0.019(6) 0.006(5) -0.017(6)
C2F 0.034(6) 0.064(8) 0.052(7) -0.034(7) -0.008(5) -0.006(6)
C3F 0.026(6) 0.075(9) 0.060(8) -0.042(7) 0.010(5) -0.016(6)
C4F 0.052(7) 0.045(7) 0.058(8) -0.005(6) -0.015(6) -0.020(6)
C5F 0.046(7) 0.085(10) 0.053(8) -0.022(7) -0.014(6) -0.021(7)
C6F 0.038(7) 0.084(10) 0.076(9) -0.036(8) -0.007(6) -0.025(7)
C7F 0.095(10) 0.078(10) 0.046(7) -0.012(7) -0.021(7) -0.028(8)
C8F 0.044(7) 0.062(8) 0.054(7) -0.024(6) -0.014(6) -0.009(6)
C9F 0.060(8) 0.093(11) 0.064(9) -0.042(8) 0.001(7) -0.015(8)
C10F 0.041(7) 0.080(9) 0.085(10) -0.045(8) 0.006(7) -0.012(7)
C11F 0.087(11) 0.065(10) 0.147(15) -0.041(10) -0.026(10) -0.016(8)
C1G 0.053(8) 0.069(9) 0.052(8) -0.005(7) -0.019(6) -0.004(7)
C2G 0.025(6) 0.119(13) 0.056(8) -0.029(9) -0.011(6) -0.008(7)
C3G 0.043(7) 0.080(10) 0.040(7) -0.021(7) -0.018(6) -0.016(7)
C4G 0.037(7) 0.093(10) 0.062(8) -0.032(8) -0.014(6) -0.014(7)
C5G 0.026(6) 0.065(8) 0.055(7) -0.022(6) -0.008(5) -0.014(6)
C6G 0.030(6) 0.053(8) 0.050(7) -0.020(6) -0.021(5) 0.005(5)
C7G 0.038(6) 0.090(10) 0.085(9) -0.051(8) -0.003(6) -0.014(6)
C8G 0.036(7) 0.132(13) 0.052(8) -0.036(9) -0.009(6) -0.008(8)
C9G 0.050(8) 0.118(13) 0.074(9) 0.015(9) -0.042(7) -0.023(8)
C10G 0.044(8) 0.094(11) 0.065(9) -0.002(8) -0.014(7) 0.006(7)
C11G 0.073(12) 0.23(3) 0.107(14) -0.044(16) -0.035(11) -0.025(15)
C12G 0.044(7) 0.185(16) 0.044(7) -0.058(9) -0.023(6) 0.046(8)
C1H 0.043(7) 0.111(11) 0.044(7) -0.017(7) 0.001(6) -0.023(7)
C2H 0.037(7) 0.107(12) 0.033(7) 0.028(7) 0.001(6) -0.006(8)
C3H 0.043(8) 0.135(13) 0.034(7) -0.005(8) -0.005(6) -0.034(9)
C4H 0.053(9) 0.142(14) 0.031(7) 0.008(8) -0.017(6) -0.019(9)
C5H 0.050(9) 0.154(15) 0.029(7) -0.008(8) -0.007(6) -0.037(10)
C6H 0.038(8) 0.106(11) 0.055(8) -0.014(8) -0.017(6) 0.008(8)
C7H 0.023(6) 0.150(14) 0.058(8) -0.025(9) -0.006(6) 0.029(8)
C8H 0.054(8) 0.077(10) 0.115(13) -0.009(10) -0.023(8) -0.029(8)
C9H 0.049(9) 0.108(14) 0.20(2) 0.057(14) -0.034(11) -0.026(10)
C12H 0.024(6) 0.122(13) 0.060(8) 0.011(8) -0.014(6) -0.006(7)
C13H 0.026(7) 0.123(13) 0.126(13) 0.002(11) -0.022(8) 0.013(8)
C14H 0.041(9) 0.139(16) 0.123(15) 0.002(12) 0.005(9) 0.020(9)
C15H 0.030(7) 0.29(3) 0.050(9) -0.050(13) -0.018(7) 0.007(12)
C16H 0.029(7) 0.205(18) 0.061(8) -0.034(10) 0.006(6) -0.042(9)
C17H 0.067(9) 0.169(16) 0.075(9) -0.043(10) 0.014(7) -0.083(11)
N1Y 0.063(7) 0.113(9) 0.061(6) -0.044(7) 0.002(5) -0.039(7)
O1Y 0.058(5) 0.078(6) 0.078(6) -0.030(5) -0.014(4) -0.012(4)
Cl1Y 0.078(3) 0.091(3) 0.144(4) -0.001(3) -0.034(3) -0.029(2)
C1Y 0.060(8) 0.070(9) 0.087(10) -0.037(8) -0.002(7) -0.016(7)
C2Y 0.058(7) 0.069(8) 0.052(7) -0.005(6) -0.021(6) -0.037(6)
C3Y 0.051(7) 0.075(8) 0.075(8) -0.028(7) -0.004(6) -0.021(6)
C4Y 0.047(7) 0.089(10) 0.086(10) -0.030(8) -0.025(7) -0.005(7)
C5Y 0.060(8) 0.075(9) 0.083(10) -0.043(8) -0.007(7) -0.021(7)
C6Y 0.090(10) 0.086(11) 0.061(9) -0.017(8) -0.017(7) -0.019(8)
C7Y 0.101(13) 0.123(16) 0.098(13) -0.005(13) -0.027(10) -0.043(12)
C8Y 0.104(14) 0.142(19) 0.076(12) -0.017(12) -0.036(10) -0.040(13)
C9Y 0.069(10) 0.066(11) 0.19(2) -0.020(12) -0.043(12) -0.003(8)
C10Y 0.077(10) 0.090(12) 0.128(13) -0.037(11) -0.041(9) -0.023(9)

loop_
_atom_type_symbol
_atom_type_description
_atom_type_scat_dispersion_real
_atom_type_scat_dispersion_imag
_atom_type_scat_source
C C 0.0033 0.0016 'International Tables Vol C Tables 4.2.6.8 and 6.1.1.4'
H H 0.0000 0.0000 'International Tables Vol C Tables 4.2.6.8 and 6.1.1.4'
N N 0.0061 0.0033 'International Tables Vol C Tables 4.2.6.8 and 6.1.1.4'
O O 0.0106 0.0060 'International Tables Vol C Tables 4.2.6.8 and 6.1.1.4'
P P 0.1023 0.0942 'International Tables Vol C Tables 4.2.6.8 and 6.1.1.4'
Cl Cl 0.1484 0.1585 'International Tables Vol C Tables 4.2.6.8 and 6.1.1.4'

loop_
_geom_angle_atom_site_label_1
_geom_angle_atom_site_label_2
_geom_angle_atom_site_label_3
_geom_angle
O3A P1A O1A 113.7(5)
O3A P1A O2A 114.5(5)
O1A P1A O2A 105.8(5)
O3A P1A C12A 114.8(6)
O1A P1A C12A 104.1(5)
O2A P1A C12A 102.6(5)
O3B P1B O1B 114.3(5)
O3B P1B O2B 113.8(5)
O1B P1B O2B 103.6(5)
O3B P1B C12B 120.7(7)
O1B P1B C12B 100.0(6)
O2B P1B C12B 102.0(6)
O3C P1C O2C 114.9(6)
O3C P1C O1C 113.4(5)
O2C P1C O1C 105.6(5)
O3C P1C C12C 117.2(7)
O2C P1C C12C 100.4(6)
O1C P1C C12C 103.7(6)
O3D P1D O1D 113.2(5)
O3D P1D O2D 114.6(4)
O1D P1D O2D 105.7(5)
O3D P1D C12D 116.7(5)
O1D P1D C12D 102.8(5)
O2D P1D C12D 102.5(5)
O3E P1E O1E 113.8(5)
O3E P1E O2E 113.1(5)
O1E P1E O2E 107.0(5)
O3E P1E C12E 117.3(6)
O1E P1E C12E 101.3(6)
O2E P1E C12E 103.0(5)
O3F P1F O1F 111.6(5)
O3F P1F O2F 115.1(5)
O1F P1F O2F 106.7(4)
O3F P1F C12F 119.6(6)
O1F P1F C12F 100.5(5)
O2F P1F C12F 101.7(5)
O3G P1G O2G 112.8(6)
O3G P1G O1G 113.3(5)
O2G P1G O1G 105.4(6)
O3G P1G C12G 116.3(6)
O2G P1G C12G 105.3(6)
O1G P1G C12G 102.7(5)
O3H P1H O1H 113.7(5)
O3H P1H O2H 114.4(5)
O1H P1H O2H 107.2(6)
O3H P1H C12H 114.2(6)
O1H P1H C12H 103.0(5)
O2H P1H C12H 103.2(7)
C3A O1A P1A 121.9(7)
C5B O2A P1A 117.5(7)
C3B O1B P1B 120.2(7)
C5C O2B P1B 121.9(7)
C3C O1C P1C 119.5(8)
C5D O2C P1C 119.6(7)
C3D O1D P1D 118.1(6)
C5A O2D P1D 121.9(7)
C3E O1E P1E 121.6(7)
C5F O2E P1E 119.1(7)
C3F O1F P1F 121.0(7)
C5G O2F P1F 125.6(7)
C3G O1G P1G 124.3(7)
C5H O2G P1G 120.1(8)
C3H O1H P1H 118.9(7)
C5E O2H P1H 123.1(8)
C2A C1A C6A 122.7(12)
C2A C1A H1A 118.6
C6A C1A H1A 118.6
C1A C2A C3A 113.8(10)
C1A C2A C8A 123.1(11)
C3A C2A C8A 123.0(11)
C4A C3A C2A 126.4(11)
C4A C3A O1A 116.9(11)
C2A C3A O1A 116.7(10)
C3A C4A C5A 114.9(11)
C3A C4A C7A 122.2(10)
C5A C4A C7A 122.9(10)
C6A C5A C4A 124.4(10)
C6A C5A O2D 119.8(10)
C4A C5A O2D 115.7(10)
C5A C6A C1A 117.7(11)
C5A C6A C8D 121.1(10)
C1A C6A C8D 121.2(11)
C4A C7A H7A1 109.5
C4A C7A H7A2 109.5
H7A1 C7A H7A2 109.5
C4A C7A H7A3 109.5
H7A1 C7A H7A3 109.5
H7A2 C7A H7A3 109.5
C6B C8A C2A 110.4(10)
C6B C8A C9A 113.8(11)
C2A C8A C9A 111.5(11)
C6B C8A H8A 106.9
C2A C8A H8A 106.9
C9A C8A H8A 106.9
C8A C9A C10A 113.5(15)
C8A C9A H9A1 108.9
C10A C9A H9A1 108.9
C8A C9A H9A2 108.9
C10A C9A H9A2 108.9
H9A1 C9A H9A2 107.7
C9A C10A C11A 103.6(17)
C9A C10A H10A 111.0
C11A C10A H10A 111.0
C9A C10A H10B 111.0
C11A C10A H10B 111.0
H10A C10A H10B 109.0
C10A C11A H11A 109.5
C10A C11A H11B 109.5
H11A C11A H11B 109.5
C10A C11A H11C 109.5
H11A C11A H11C 109.5
H11B C11A H11C 109.5
C17A C12A C13A 115.1(13)
C17A C12A P1A 124.9(10)
C13A C12A P1A 120.0(10)
C14A C13A C12A 125.1(14)
C14A C13A H13A 117.5
C12A C13A H13A 117.5
C13A C14A C15A 116.2(15)
C13A C14A H14A 121.9
C15A C14A H14A 121.9
C16A C15A C14A 120.5(14)
C16A C15A H15A 119.7
C14A C15A H15A 119.7
C17A C16A C15A 119.0(14)
C17A C16A H16A 120.5
C15A C16A H16A 120.5
C16A C17A C12A 123.7(13)
C16A C17A H17A 118.1
C12A C17A H17A 118.1
C2B C1B C6B 126.4(13)
C2B C1B H1B 116.8
C6B C1B H1B 116.8
C1B C2B C3B 116.4(12)
C1B C2B C8B 125.6(12)
C3B C2B C8B 117.7(12)
C2B C3B O1B 121.4(11)
C2B C3B C4B 126.1(12)
O1B C3B C4B 112.4(12)
C5B C4B C3B 112.6(12)
C5B C4B C7B 122.9(12)
C3B C4B C7B 124.5(13)
C4B C5B C6B 125.6(12)
C4B C5B O2A 116.4(11)
C6B C5B O2A 117.9(10)
C5B C6B C1B 112.8(12)
C5B C6B C8A 121.1(11)
C1B C6B C8A 126.1(12)
C4B C7B H7B1 109.5
C4B C7B H7B2 109.5
H7B1 C7B H7B2 109.5
C4B C7B H7B3 109.5
H7B1 C7B H7B3 109.5
H7B2 C7B H7B3 109.5
C2B C8B C6C 114.3(11)
C2B C8B C9B 108.9(12)
C6C C8B C9B 112.9(11)
C2B C8B H8B 106.7
C6C C8B H8B 106.7
C9B C8B H8B 106.7
C10B C9B C8B 111.4(12)
C10B C9B H9B1 109.3
C8B C9B H9B1 109.3
C10B C9B H9B2 109.3
C8B C9B H9B2 109.3
H9B1 C9B H9B2 108.0
C9B C10B C11B 117.4(17)
C9B C10B H10C 108.0
C11B C10B H10C 108.0
C9B C10B H10D 108.0
C11B C10B H10D 108.0
H10C C10B H10D 107.2
C10B C11B H11D 109.5
C10B C11B H11E 109.5
H11D C11B H11E 109.5
C10B C11B H11F 109.5
H11D C11B H11F 109.5
H11E C11B H11F 109.5
C17B C12B C13B 114(2)
C17B C12B P1B 124.7(14)
C13B C12B P1B 121.4(18)
C14B C13B C12B 121(3)
C14B C13B H13B 119.5
C12B C13B H13B 119.5
C13B C14B C15B 109(3)
C13B C14B H14B 125.4
C15B C14B H14B 125.4
C16B C15B C14B 140(3)
C16B C15B H15B 109.8
C14B C15B H15B 109.8
C15B C16B C17B 104(2)
C15B C16B H16B 127.9
C17B C16B H16B 127.9
C12B C17B C16B 130.3(18)
C12B C17B H17B 114.9
C16B C17B H17B 114.9
C2C C1C C6C 123.7(15)
C2C C1C H1C 118.1
C6C C1C H1C 118.1
C1C C2C C3C 120.6(13)
C1C C2C C8C 120.8(15)
C3C C2C C8C 118.7(13)
O1C C3C C2C 121.7(11)
O1C C3C C4C 116.7(12)
C2C C3C C4C 121.6(13)
C5C C4C C3C 115.9(13)
C5C C4C C7C 119.7(12)
C3C C4C C7C 124.4(13)
C4C C5C C6C 127.6(12)
C4C C5C O2B 119.6(13)
C6C C5C O2B 112.8(14)
C5C C6C C8B 125.9(12)
C5C C6C C1C 110.6(12)
C8B C6C C1C 123.4(14)
C4C C7C H7C1 109.5
C4C C7C H7C2 109.5
H7C1 C7C H7C2 109.5
C4C C7C H7C3 109.5
H7C1 C7C H7C3 109.5
H7C2 C7C H7C3 109.5
C9C C8C C2C 115.4(12)
C9C C8C C6D 110.7(11)
C2C C8C C6D 107.2(9)
C9C C8C H8C 107.8
C2C C8C H8C 107.8
C6D C8C H8C 107.8
C10C C9C C8C 112.6(12)
C10C C9C H9C1 109.1
C8C C9C H9C1 109.1
C10C C9C H9C2 109.1
C8C C9C H9C2 109.1
H9C1 C9C H9C2 107.8
C9C C10C C11C 108.7(12)
C9C C10C H10E 109.9
C11C C10C H10E 109.9
C9C C10C H10F 109.9
C11C C10C H10F 109.9
H10E C10C H10F 108.3
C10C C11C H11G 109.5
C10C C11C H11H 109.5
H11G C11C H11H 109.5
C10C C11C H11I 109.5
H11G C11C H11I 109.5
H11H C11C H11I 109.5
C13C C12C C17C 120.0
C13C C12C P1C 121.6(10)
C17C C12C P1C 118.4(10)
C12C C13C C14C 120.0
C12C C13C H13C 120.0
C14C C13C H13C 120.0
C15C C14C C13C 120.0
C15C C14C H14C 120.0
C13C C14C H14C 120.0
C14C C15C C16C 120.0
C14C C15C H15C 120.0
C16C C15C H15C 120.0
C17C C16C C15C 120.0
C17C C16C H16C 120.0
C15C C16C H16C 120.0
C16C C17C C12C 120.0
C16C C17C H17C 120.0
C12C C17C H17C 120.0
C6D C1D C2D 120.3(12)
C6D C1D H1D 119.9
C2D C1D H1D 119.9
C3D C2D C1D 117.6(12)
C3D C2D C8D 121.7(11)
C1D C2D C8D 120.7(12)
C4D C3D C2D 125.7(12)
C4D C3D O1D 116.8(11)
C2D C3D O1D 117.1(11)
C5D C4D C3D 114.9(12)
C5D C4D C7D 123.5(12)
C3D C4D C7D 121.5(12)
C4D C5D C6D 124.1(12)
C4D C5D O2C 117.7(11)
C6D C5D O2C 118.2(11)
C1D C6D C5D 117.4(11)
C1D C6D C8C 122.9(12)
C5D C6D C8C 119.6(12)
C4D C7D H7D1 109.5
C4D C7D H7D2 109.5
H7D1 C7D H7D2 109.5
C4D C7D H7D3 109.5
H7D1 C7D H7D3 109.5
H7D2 C7D H7D3 109.5
C2D C8D C6A 107.2(10)
C2D C8D C9D 115.7(10)
C6A C8D C9D 112.8(10)
C2D C8D H8D 106.9
C6A C8D H8D 106.9
C9D C8D H8D 106.9
C8D C9D C10D 110.6(10)
C8D C9D H9D1 109.5
C10D C9D H9D1 109.5
C8D C9D H9D2 109.5
C10D C9D H9D2 109.5
H9D1 C9D H9D2 108.1
C11D C10D C9D 113.2(12)
C11D C10D H10G 108.9
C9D C10D H10G 108.9
C11D C10D H10H 108.9
C9D C10D H10H 108.9
H10G C10D H10H 107.8
C10D C11D H11J 109.5
C10D C11D H11K 109.5
H11J C11D H11K 109.5
C10D C11D H11L 109.5
H11J C11D H11L 109.5
H11K C11D H11L 109.5
C17D C12D C13D 116.2(11)
C17D C12D P1D 119.9(9)
C13D C12D P1D 123.7(10)
C14D C13D C12D 124.1(13)
C14D C13D H13D 118.0
C12D C13D H13D 118.0
C15D C14D C13D 119.8(15)
C15D C14D H14D 120.1
C13D C14D H14D 120.1
C14D C15D C16D 123.0(14)
C14D C15D H15D 118.5
C16D C15D H15D 118.5
C17D C16D C15D 113.2(14)
C17D C16D H16D 123.4
C15D C16D H16D 123.4
C12D C17D C16D 123.6(12)
C12D C17D H17D 118.2
C16D C17D H17D 118.2
C1X N1X C2X 112.1(10)
C1X N1X H1X1 109.2
C2X N1X H1X1 109.2
C1X N1X H1X2 109.2
C2X N1X H1X2 109.2
H1X1 N1X H1X2 107.9
C4X O1X H1X 109.5
N1X C1X H1X3 109.5
N1X C1X H1X4 109.5
H1X3 C1X H1X4 109.5
N1X C1X H1X5 109.5
H1X3 C1X H1X5 109.5
H1X4 C1X H1X5 109.5
N1X C2X C3X 111.6(10)
N1X C2X C4X 110.3(10)
C3X C2X C4X 109.2(12)
N1X C2X H2X 108.5
C3X C2X H2X 108.5
C4X C2X H2X 108.5
C2X C3X H3X1 109.5
C2X C3X H3X2 109.5
H3X1 C3X H3X2 109.5
C2X C3X H3X3 109.5
H3X1 C3X H3X3 109.5
H3X2 C3X H3X3 109.5
O1X C4X C5X 117.7(12)
O1X C4X C2X 103.9(11)
C5X C4X C2X 112.5(10)
O1X C4X H4X 107.4
C5X C4X H4X 107.4
C2X C4X H4X 107.4
C10X C5X C6X 115.4(13)
C10X C5X C4X 120.3(12)
C6X C5X C4X 124.1(13)
C7X C6X C5X 124.7(16)
C7X C6X H6X 117.7
C5X C6X H6X 117.7
C6X C7X C8X 114.2(17)
C6X C7X H7X 122.9
C8X C7X H7X 122.9
C9X C8X C7X 120.9(19)
C9X C8X H8X 119.5
C7X C8X H8X 119.5
C8X C9X C10X 121.2(18)
C8X C9X H9X 119.4
C10X C9X H9X 119.4
C9X C10X C5X 123.3(16)
C9X C10X H10X 118.4
C5X C10X H10X 118.4
C2E C1E C6E 119.9(12)
C2E C1E H1E 120.0
C6E C1E H1E 120.0
C3E C2E C1E 120.8(13)
C3E C2E C8E 119.2(13)
C1E C2E C8E 120.0(12)
C2E C3E O1E 122.5(12)
C2E C3E C4E 121.9(12)
O1E C3E C4E 115.5(11)
C5E C4E C3E 116.2(12)
C5E C4E C7E 122.7(12)
C3E C4E C7E 121.0(12)
C4E C5E C6E 124.6(13)
C4E C5E O2H 117.7(10)
C6E C5E O2H 117.7(12)
C5E C6E C1E 116.5(12)
C5E C6E C8H 124.8(12)
C1E C6E C8H 118.6(11)
C4E C7E H7E1 109.5
C4E C7E H7E2 109.5
H7E1 C7E H7E2 109.5
C4E C7E H7E3 109.5
H7E1 C7E H7E3 109.5
H7E2 C7E H7E3 109.5
C6F C8E C9E 115.1(10)
C6F C8E C2E 108.4(10)
C9E C8E C2E 112.9(11)
C6F C8E H8E 106.6
C9E C8E H8E 106.6
C2E C8E H8E 106.6
C10E C9E C8E 113.5(11)
C10E C9E H9E1 108.9
C8E C9E H9E1 108.9
C10E C9E H9E2 108.9
C8E C9E H9E2 108.9
H9E1 C9E H9E2 107.7
C9E C10E C11E 112.8(17)
C9E C10E H10I 109.0
C11E C10E H10I 109.0
C9E C10E H10J 109.0
C11E C10E H10J 109.0
H10I C10E H10J 107.8
C10E C11E H11M 109.5
C10E C11E H11N 109.5
H11M C11E H11N 109.5
C10E C11E H11O 109.5
H11M C11E H11O 109.5
H11N C11E H11O 109.5
C17E C12E C13E 119.7(15)
C17E C12E P1E 114.3(12)
C13E C12E P1E 125.9(12)
C12E C13E C14E 119.8(19)
C12E C13E H13E 120.1
C14E C13E H13E 120.1
C13E C14E C15E 127(2)
C13E C14E H14E 116.7
C15E C14E H14E 116.7
C16E C15E C14E 115(3)
C16E C15E H15E 122.4
C14E C15E H15E 122.4
C15E C16E C17E 120(3)
C15E C16E H16E 119.9
C17E C16E H16E 119.9
C12E C17E C16E 118(2)
C12E C17E H17E 121.0
C16E C17E H17E 121.0
C2F C1F C6F 119.8(11)
C2F C1F H1F 120.1
C6F C1F H1F 120.1
C1F C2F C3F 117.4(10)
C1F C2F C8F 123.1(11)
C3F C2F C8F 119.4(10)
C4F C3F O1F 119.6(11)
C4F C3F C2F 122.8(10)
O1F C3F C2F 117.5(10)
C3F C4F C5F 116.9(11)
C3F C4F C7F 119.7(11)
C5F C4F C7F 123.3(11)
C6F C5F O2E 123.4(11)
C6F C5F C4F 121.1(11)
O2E C5F C4F 115.4(11)
C5F C6F C1F 121.7(11)
C5F C6F C8E 117.0(11)
C1F C6F C8E 121.1(12)
C4F C7F H7F1 109.5
C4F C7F H7F2 109.5
H7F1 C7F H7F2 109.5
C4F C7F H7F3 109.5
H7F1 C7F H7F3 109.5
H7F2 C7F H7F3 109.5
C6G C8F C9F 115.2(10)
C6G C8F C2F 107.9(9)
C9F C8F C2F 111.5(10)
C6G C8F H8F 107.3
C9F C8F H8F 107.3
C2F C8F H8F 107.3
C8F C9F C10F 111.9(11)
C8F C9F H9F1 109.2
C10F C9F H9F1 109.2
C8F C9F H9F2 109.2
C10F C9F H9F2 109.2
H9F1 C9F H9F2 107.9
C11F C10F C9F 120.7(13)
C11F C10F H10K 107.2
C9F C10F H10K 107.2
C11F C10F H10L 107.2
C9F C10F H10L 107.2
H10K C10F H10L 106.8
C10F C11F H11P 109.5
C10F C11F H11Q 109.5
H11P C11F H11Q 109.5
C10F C11F H11R 109.5
H11P C11F H11R 109.5
H11Q C11F H11R 109.5
C13F C12F C17F 120.0
C13F C12F P1F 116.9(9)
C17F C12F P1F 122.6(9)
C12F C13F C14F 120.0
C12F C13F H13F 120.0
C14F C13F H13F 120.0
C15F C14F C13F 120.0
C15F C14F H14F 120.0
C13F C14F H14F 120.0
C14F C15F C16F 120.0
C14F C15F H15F 120.0
C16F C15F H15F 120.0
C17F C16F C15F 120.0
C17F C16F H16F 120.0
C15F C16F H16F 120.0
C16F C17F C12F 120.0
C16F C17F H17F 120.0
C12F C17F H17F 120.0
C6G C1G C2G 120.5(13)
C6G C1G H1G 119.7
C2G C1G H1G 119.7
C3G C2G C1G 118.7(12)
C3G C2G C8G 123.9(14)
C1G C2G C8G 117.3(14)
C2G C3G C4G 123.3(13)
C2G C3G O1G 116.3(12)
C4G C3G O1G 120.4(13)
C3G C4G C5G 117.3(13)
C3G C4G C7G 119.9(13)
C5G C4G C7G 122.7(11)
C6G C5G O2F 119.0(11)
C6G C5G C4G 124.0(11)
O2F C5G C4G 117.1(11)
C5G C6G C1G 116.1(11)
C5G C6G C8F 121.3(11)
C1G C6G C8F 122.6(11)
C4G C7G H7G1 109.5
C4G C7G H7G2 109.5
H7G1 C7G H7G2 109.5
C4G C7G H7G3 109.5
H7G1 C7G H7G3 109.5
H7G2 C7G H7G3 109.5
C9G C8G C6H 111.3(13)
C9G C8G C2G 120.4(12)
C6H C8G C2G 109.3(10)
C9G C8G H8G 104.8
C6H C8G H8G 104.8
C2G C8G H8G 104.8
C8G C9G C10G 112.8(13)
C8G C9G H9G1 109.0
C10G C9G H9G1 109.0
C8G C9G H9G2 109.0
C10G C9G H9G2 109.0
H9G1 C9G H9G2 107.8
C11G C10G C9G 111.6(15)
C11G C10G H10M 109.3
C9G C10G H10M 109.3
C11G C10G H10N 109.3
C9G C10G H10N 109.3
H10M C10G H10N 108.0
C10G C11G H11S 109.5
C10G C11G H11T 109.5
H11S C11G H11T 109.5
C10G C11G H11U 109.5
H11S C11G H11U 109.5
H11T C11G H11U 109.5
C13G C12G C17G 120.0
C13G C12G P1G 117.7(8)
C17G C12G P1G 122.2(9)
C12G C13G C14G 120.0
C12G C13G H13G 120.0
C14G C13G H13G 120.0
C15G C14G C13G 120.0
C15G C14G H14G 120.0
C13G C14G H14G 120.0
C14G C15G C16G 120.0
C14G C15G H15G 120.0
C16G C15G H15G 120.0
C17G C16G C15G 120.0
C17G C16G H16G 120.0
C15G C16G H16G 120.0
C16G C17G C12G 120.0
C16G C17G H17G 120.0
C12G C17G H17G 120.0
C2H C1H C6H 123.2(15)
C2H C1H H1H 118.4
C6H C1H H1H 118.4
C3H C2H C1H 116.8(16)
C3H C2H C8H 121.9(12)
C1H C2H C8H 121.2(15)
C2H C3H C4H 126.1(13)
C2H C3H O1H 121.3(15)
C4H C3H O1H 112.4(15)
C3H C4H C7H 127.1(13)
C3H C4H C5H 111.2(16)
C7H C4H C5H 121.5(17)
C6H C5H C4H 128.2(17)
C6H C5H O2G 116.9(12)
C4H C5H O2G 114.7(16)
C5H C6H C1H 114.1(13)
C5H C6H C8G 125.8(15)
C1H C6H C8G 119.6(13)
C4H C7H H7H1 109.5
C4H C7H H7H2 109.5
H7H1 C7H H7H2 109.5
C4H C7H H7H3 109.5
H7H1 C7H H7H3 109.5
H7H2 C7H H7H3 109.5
C9H C8H C2H 111.2(16)
C9H C8H C6E 123.3(16)
C2H C8H C6E 105.0(9)
C9H C8H H8H 105.3
C2H C8H H8H 105.3
C6E C8H H8H 105.3
C10H C9H C8H 123.8(16)
C10H C9H H9H1 106.4
C8H C9H H9H1 106.4
C10H C9H H9H2 106.4
C8H C9H H9H2 106.4
H9H1 C9H H9H2 106.5
C9H C10H C11H 113.5(6)
C9H C10H H10O 108.9
C11H C10H H10O 108.9
C9H C10H H10P 108.9
C11H C10H H10P 108.9
H10O C10H H10P 107.7
C10H C11H H11V 109.5
C10H C11H H11W 109.5
H11V C11H H11W 109.5
C10H C11H H11$ 109.5
H11V C11H H11$ 109.5
H11W C11H H11$ 109.5
C13H C12H C17H 124.3(13)
C13H C12H P1H 120.2(11)
C17H C12H P1H 114.4(11)
C12H C13H C14H 117.1(16)
C12H C13H H13H 121.5
C14H C13H H13H 121.5
C15H C14H C13H 121.5(17)
C15H C14H H14H 119.3
C13H C14H H14H 119.3
C14H C15H C16H 120.7(14)
C14H C15H H15H 119.6
C16H C15H H15H 119.6
C17H C16H C15H 118.9(16)
C17H C16H H16H 120.5
C15H C16H H16H 120.5
C16H C17H C12H 114.4(17)
C16H C17H H17H 122.8
C12H C17H H17H 122.8
C2Y N1Y C1Y 118.8(10)
C2Y N1Y H1Y1 107.6
C1Y N1Y H1Y1 107.6
C2Y N1Y H1Y2 107.6
C1Y N1Y H1Y2 107.6
H1Y1 N1Y H1Y2 107.0
C4Y O1Y H1Y 109.5
N1Y C1Y H1Y3 109.5
N1Y C1Y H1Y4 109.5
H1Y3 C1Y H1Y4 109.5
N1Y C1Y H1Y5 109.5
H1Y3 C1Y H1Y5 109.5
H1Y4 C1Y H1Y5 109.5
C4Y C2Y N1Y 111.6(10)
C4Y C2Y C3Y 112.8(10)
N1Y C2Y C3Y 110.5(9)
C4Y C2Y H2Y 107.2
N1Y C2Y H2Y 107.2
C3Y C2Y H2Y 107.2
C2Y C3Y H3Y1 109.5
C2Y C3Y H3Y2 109.5
H3Y1 C3Y H3Y2 109.5
C2Y C3Y H3Y3 109.5
H3Y1 C3Y H3Y3 109.5
H3Y2 C3Y H3Y3 109.5
C2Y C4Y O1Y 106.2(10)
C2Y C4Y C5Y 114.3(11)
O1Y C4Y C5Y 108.5(10)
C2Y C4Y H4Y 109.2
O1Y C4Y H4Y 109.2
C5Y C4Y H4Y 109.2
C10Y C5Y C6Y 119.8(15)
C10Y C5Y C4Y 120.9(13)
C6Y C5Y C4Y 119.3(13)
C7Y C6Y C5Y 118.0(16)
C7Y C6Y H6Y 121.0
C5Y C6Y H6Y 121.0
C6Y C7Y C8Y 128.4(19)
C6Y C7Y H7Y 115.8
C8Y C7Y H7Y 115.8
C9Y C8Y C7Y 112.1(19)
C9Y C8Y H8Y 124.0
C7Y C8Y H8Y 124.0
C8Y C9Y C10Y 121.4(19)
C8Y C9Y H9Y 119.3
C10Y C9Y H9Y 119.3
C5Y C10Y C9Y 120.0(18)
C5Y C10Y H10Y 120.0
C9Y C10Y H10Y 120.0

loop_
_geom_bond_atom_site_label_1
_geom_bond_atom_site_label_2
_geom_bond_distance
P1A O3A 1.472(9)
P1A O1A 1.583(8)
P1A O2A 1.588(8)
P1A C12A 1.761(13)
P1B O3B 1.462(9)
P1B O1B 1.590(10)
P1B O2B 1.604(9)
P1B C12B 1.701(13)
P1C O3C 1.455(9)
P1C O2C 1.549(9)
P1C O1C 1.622(11)
P1C C12C 1.715(12)
P1D O3D 1.465(9)
P1D O1D 1.568(8)
P1D O2D 1.617(9)
P1D C12D 1.752(11)
P1E O3E 1.444(8)
P1E O1E 1.564(9)
P1E O2E 1.606(9)
P1E C12E 1.763(13)
P1F O3F 1.411(9)
P1F O1F 1.578(9)
P1F O2F 1.615(8)
P1F C12F 1.772(11)
P1G O3G 1.462(9)
P1G O2G 1.529(12)
P1G O1G 1.610(9)
P1G C12G 1.813(12)
P1H O3H 1.494(9)
P1H O1H 1.585(9)
P1H O2H 1.583(10)
P1H C12H 1.794(12)
O1A C3A 1.459(13)
O2A C5B 1.428(14)
O1B C3B 1.431(15)
O2B C5C 1.466(15)
O1C C3C 1.367(16)
O2C C5D 1.489(15)
O1D C3D 1.464(14)
O2D C5A 1.423(12)
O1E C3E 1.420(15)
O2E C5F 1.395(13)
O1F C3F 1.402(13)
O2F C5G 1.382(13)
O1G C3G 1.369(14)
O2G C5H 1.45(2)
O1H C3H 1.419(15)
O2H C5E 1.418(16)
C1A C2A 1.376(15)
C1A C6A 1.429(15)
C1A H1A 0.9300
C2A C3A 1.415(17)
C2A C8A 1.485(16)
C3A C4A 1.362(16)
C4A C5A 1.392(15)
C4A C7A 1.542(17)
C5A C6A 1.330(16)
C6A C8D 1.551(16)
C7A H7A1 0.9600
C7A H7A2 0.9600
C7A H7A3 0.9600
C8A C6B 1.478(17)
C8A C9A 1.51(2)
C8A H8A 0.9800
C9A C10A 1.532(19)
C9A H9A1 0.9700
C9A H9A2 0.9700
C10A C11A 1.605(5)
C10A H10A 0.9700
C10A H10B 0.9700
C11A H11A 0.9600
C11A H11B 0.9600
C11A H11C 0.9600
C12A C17A 1.360(17)
C12A C13A 1.39(2)
C13A C14A 1.30(2)
C13A H13A 0.9300
C14A C15A 1.42(2)
C14A H14A 0.9300
C15A C16A 1.36(2)
C15A H15A 0.9300
C16A C17A 1.322(18)
C16A H16A 0.9300
C17A H17A 0.9300
C1B C2B 1.315(18)
C1B C6B 1.458(17)
C1B H1B 0.9300
C2B C3B 1.372(18)
C2B C8B 1.466(17)
C3B C4B 1.464(17)
C4B C5B 1.386(18)
C4B C7B 1.474(18)
C5B C6B 1.437(17)
C7B H7B1 0.9600
C7B H7B2 0.9600
C7B H7B3 0.9600
C8B C6C 1.483(19)
C8B C9B 1.576(19)
C8B H8B 0.9800
C9B C10B 1.465(18)
C9B H9B1 0.9700
C9B H9B2 0.9700
C10B C11B 1.50(3)
C10B H10C 0.9700
C10B H10D 0.9700
C11B H11D 0.9600
C11B H11E 0.9600
C11B H11F 0.9600
C12B C17B 1.38(2)
C12B C13B 1.49(4)
C13B C14B 1.40(4)
C13B H13B 0.9300
C14B C15B 1.58(3)
C14B H14B 0.9300
C15B C16B 1.13(3)
C15B H15B 0.9300
C16B C17B 1.53(3)
C16B H16B 0.9300
C17B H17B 0.9300
C1C C2C 1.279(19)
C1C C6C 1.512(17)
C1C H1C 0.9300
C2C C3C 1.391(19)
C2C C8C 1.538(18)
C3C C4C 1.403(17)
C4C C5C 1.358(19)
C4C C7C 1.54(2)
C5C C6C 1.40(2)
C7C H7C1 0.9600
C7C H7C2 0.9600
C7C H7C3 0.9600
C8C C9C 1.524(18)
C8C C6D 1.561(16)
C8C H8C 0.9800
C9C C10C 1.463(18)
C9C H9C1 0.9700
C9C H9C2 0.9700
C10C C11C 1.61(2)
C10C H10E 0.9700
C10C H10F 0.9700
C11C H11G 0.9600
C11C H11H 0.9600
C11C H11I 0.9600
C12C C13C 1.3900
C12C C17C 1.3900
C13C C14C 1.3900
C13C H13C 0.9300
C14C C15C 1.3900
C14C H14C 0.9300
C15C C16C 1.3900
C15C H15C 0.9300
C16C C17C 1.3900
C16C H16C 0.9300
C17C H17C 0.9300
C1D C6D 1.390(16)
C1D C2D 1.405(17)
C1D H1D 0.9300
C2D C3D 1.379(17)
C2D C8D 1.537(17)
C3D C4D 1.370(17)
C4D C5D 1.366(17)
C4D C7D 1.521(17)
C5D C6D 1.425(18)
C7D H7D1 0.9600
C7D H7D2 0.9600
C7D H7D3 0.9600
C8D C9D 1.557(16)
C8D H8D 0.9800
C9D C10D 1.588(17)
C9D H9D1 0.9700
C9D H9D2 0.9700
C10D C11D 1.52(2)
C10D H10G 0.9700
C10D H10H 0.9700
C11D H11J 0.9600
C11D H11K 0.9600
C11D H11L 0.9600
C12D C17D 1.337(16)
C12D C13D 1.362(16)
C13D C14D 1.353(17)
C13D H13D 0.9300
C14D C15D 1.27(2)
C14D H14D 0.9300
C15D C16D 1.45(2)
C15D H15D 0.9300
C16D C17D 1.426(18)
C16D H16D 0.9300
C17D H17D 0.9300
N1X C1X 1.458(16)
N1X C2X 1.476(17)
N1X H1X1 0.9000
N1X H1X2 0.9000
O1X C4X 1.414(15)
O1X H1X 0.8200
C1X H1X3 0.9600
C1X H1X4 0.9600
C1X H1X5 0.9600
C2X C3X 1.588(18)
C2X C4X 1.62(2)
C2X H2X 0.9800
C3X H3X1 0.9600
C3X H3X2 0.9600
C3X H3X3 0.9600
C4X C5X 1.432(18)
C4X H4X 0.9800
C5X C10X 1.361(19)
C5X C6X 1.420(18)
C6X C7X 1.39(2)
C6X H6X 0.9300
C7X C8X 1.45(3)
C7X H7X 0.9300
C8X C9X 1.35(2)
C8X H8X 0.9300
C9X C10X 1.35(2)
C9X H9X 0.9300
C10X H10X 0.9300
C1E C2E 1.351(17)
C1E C6E 1.448(17)
C1E H1E 0.9300
C2E C3E 1.340(17)
C2E C8E 1.586(18)
C3E C4E 1.425(17)
C4E C5E 1.352(18)
C4E C7E 1.579(17)
C5E C6E 1.367(16)
C6E C8H 1.571(19)
C7E H7E1 0.9600
C7E H7E2 0.9600
C7E H7E3 0.9600
C8E C6F 1.541(16)
C8E C9E 1.560(18)
C8E H8E 0.9800
C9E C10E 1.53(2)
C9E H9E1 0.9700
C9E H9E2 0.9700
C10E C11E 1.61(3)
C10E H10I 0.9700
C10E H10J 0.9700
C11E H11M 0.9600
C11E H11N 0.9600
C11E H11O 0.9600
C12E C17E 1.30(3)
C12E C13E 1.359(19)
C13E C14E 1.39(3)
C13E H13E 0.9300
C14E C15E 1.38(3)
C14E H14E 0.9300
C15E C16E 1.27(4)
C15E H15E 0.9300
C16E C17E 1.64(3)
C16E H16E 0.9300
C17E H17E 0.9300
C1F C2F 1.386(16)
C1F C6F 1.404(17)
C1F H1F 0.9300
C2F C3F 1.474(17)
C2F C8F 1.531(15)
C3F C4F 1.362(16)
C4F C5F 1.441(16)
C4F C7F 1.444(16)
C5F C6F 1.368(18)
C7F H7F1 0.9600
C7F H7F2 0.9600
C7F H7F3 0.9600
C8F C6G 1.481(16)
C8F C9F 1.518(18)
C8F H8F 0.9800
C9F C10F 1.519(18)
C9F H9F1 0.9700
C9F H9F2 0.9700
C10F C11F 1.440(18)
C10F H10K 0.9700
C10F H10L 0.9700
C11F H11P 0.9600
C11F H11Q 0.9600
C11F H11R 0.9600
C12F C13F 1.3900
C12F C17F 1.3900
C13F C14F 1.3900
C13F H13F 0.9300
C14F C15F 1.3900
C14F H14F 0.9300
C15F C16F 1.3900
C15F H15F 0.9300
C16F C17F 1.3900
C16F H16F 0.9300
C17F H17F 0.9300
C1G C6G 1.411(16)
C1G C2G 1.443(19)
C1G H1G 0.9300
C2G C3G 1.348(19)
C2G C8G 1.524(19)
C3G C4G 1.349(17)
C4G C5G 1.421(17)
C4G C7G 1.554(19)
C5G C6G 1.367(16)
C7G H7G1 0.9600
C7G H7G2 0.9600
C7G H7G3 0.9600
C8G C9G 1.49(2)
C8G C6H 1.517(18)
C8G H8G 0.9800
C9G C10G 1.570(18)
C9G H9G1 0.9700
C9G H9G2 0.9700
C10G C11G 1.39(3)
C10G H10M 0.9700
C10G H10N 0.9700
C11G H11S 0.9600
C11G H11T 0.9600
C11G H11U 0.9600
C12G C13G 1.3900
C12G C17G 1.3900
C13G C14G 1.3900
C13G H13G 0.9300
C14G C15G 1.3900
C14G H14G 0.9300
C15G C16G 1.3900
C15G H15G 0.9300
C16G C17G 1.3900
C16G H16G 0.9300
C17G H17G 0.9300
C1H C2H 1.405(17)
C1H C6H 1.43(2)
C1H H1H 0.9300
C2H C3H 1.39(2)
C2H C8H 1.55(2)
C3H C4H 1.42(2)
C4H C7H 1.43(2)
C4H C5H 1.441(18)
C5H C6H 1.37(2)
C7H H7H1 0.9600
C7H H7H2 0.9600
C7H H7H3 0.9600
C8H C9H 1.454(5)
C8H H8H 0.9800
C9H C10H 1.451(5)
C9H H9H1 0.9700
C9H H9H2 0.9700
C10H C11H 1.545(5)
C10H H10O 0.9700
C10H H10P 0.9700
C11H H11V 0.9600
C11H H11W 0.9600
C11H H11$ 0.9600
C12H C13H 1.290(19)
C12H C17H 1.45(2)
C13H C14H 1.47(2)
C13H H13H 0.9300
C14H C15H 1.20(2)
C14H H14H 0.9300
C15H C16H 1.48(3)
C15H H15H 0.9300
C16H C17H 1.383(19)
C16H H16H 0.9300
C17H H17H 0.9300
N1Y C2Y 1.476(15)
N1Y C1Y 1.496(16)
N1Y H1Y1 0.9000
N1Y H1Y2 0.9000
O1Y C4Y 1.466(14)
O1Y H1Y 0.8200
C1Y H1Y3 0.9600
C1Y H1Y4 0.9600
C1Y H1Y5 0.9600
C2Y C4Y 1.444(17)
C2Y C3Y 1.536(15)
C2Y H2Y 0.9800
C3Y H3Y1 0.9600
C3Y H3Y2 0.9600
C3Y H3Y3 0.9600
C4Y C5Y 1.567(19)
C4Y H4Y 0.9800
C5Y C10Y 1.331(19)
C5Y C6Y 1.360(18)
C6Y C7Y 1.34(2)
C6Y H6Y 0.9300
C7Y C8Y 1.43(3)
C7Y H7Y 0.9300
C8Y C9Y 1.33(2)
C8Y H8Y 0.9300
C9Y C10Y 1.51(2)
C9Y H9Y 0.9300
C10Y H10Y 0.9300
